data_4066163
loop_
_publ_author_name
'Takao, Toshiro'
'Moriya, Makoto'
'Kajigaya, Mana'
'Suzuki, Hiroharu'

_publ_section_title
;
 Direct Arylation of a Cluster-Bound Alkyne Ligand with Benzene&#x2020;
;
_journal_issue 21
_journal_name_full Organometallics
_journal_page_first 4770
_journal_paper_doi 10.1021/om100329r
_journal_volume 29
_journal_year 2010
_chemical_formula_sum 'C40 H54 Ru3'
_chemical_formula_weight 838.04
_chemical_name_systematic
;
 ?
;
_space_group_IT_number 12
_symmetry_cell_setting monoclinic
_symmetry_space_group_name_Hall '-C 2y'
_symmetry_space_group_name_H-M 'C 1 2/m 1'
_atom_sites_solution_hydrogens geom
_atom_sites_solution_primary direct
_atom_sites_solution_secondary difmap
_audit_creation_method SHELXL-97
_cell_angle_alpha 90.00
_cell_angle_beta 103.33(5)
_cell_angle_gamma 90.00
_cell_formula_units_Z 4
_cell_length_a 17.418(11)
_cell_length_b 18.059(7)
_cell_length_c 11.485(6)
_cell_measurement_reflns_used 13472
_cell_measurement_temperature 153(2)
_cell_measurement_theta_max 25.02
_cell_measurement_theta_min 3.30
_cell_volume 3515(3)
_computing_cell_refinement 'PROCESS-AUTO (T.Higashi, 1998)'
_computing_data_collection 'PROCESS-AUTO (T.Higashi, 1998)'
_computing_data_reduction 'PROCESS-AUTO (T.Higashi, 1998)'
_computing_molecular_graphics 'ORTEX (P.McArdle, 1995)'
_computing_publication_material SHELXL-97
_computing_structure_refinement 'SHELXL-97 (Sheldrick, 1997)'
_computing_structure_solution 'SHELXS-97 (Sheldrick, 1990)'
_diffrn_ambient_temperature 153(2)
_diffrn_detector_area_resol_mean 100
_diffrn_measured_fraction_theta_full 0.993
_diffrn_measured_fraction_theta_max 0.993
_diffrn_measurement_device_type 'Rigaku R-AXIS RAPID Imaging Plate'
_diffrn_measurement_method 'oscillation photograph'
_diffrn_radiation_monochromator graphite
_diffrn_radiation_source 'Rigaku Rotating Anode ultraX18'
_diffrn_radiation_type MoK\a
_diffrn_radiation_wavelength 0.71069
_diffrn_reflns_av_R_equivalents 0.0806
_diffrn_reflns_av_sigmaI/netI 0.0483
_diffrn_reflns_limit_h_max 20
_diffrn_reflns_limit_h_min 0
_diffrn_reflns_limit_k_max 21
_diffrn_reflns_limit_k_min 0
_diffrn_reflns_limit_l_max 13
_diffrn_reflns_limit_l_min -13
_diffrn_reflns_number 13472
_diffrn_reflns_theta_full 25.02
_diffrn_reflns_theta_max 25.02
_diffrn_reflns_theta_min 3.30
_exptl_absorpt_coefficient_mu 1.299
_exptl_absorpt_correction_T_max 1.0000
_exptl_absorpt_correction_T_min 0.9017
_exptl_absorpt_correction_type empirical
_exptl_absorpt_process_details 'ABSCOR (T.Higashi, 2001)'
_exptl_crystal_colour red
_exptl_crystal_density_diffrn 1.583
_exptl_crystal_density_meas ?
_exptl_crystal_density_method 'not measured'
_exptl_crystal_description unknown
_exptl_crystal_F_000 1704
_exptl_crystal_size_max 0.100
_exptl_crystal_size_mid 0.100
_exptl_crystal_size_min 0.100
_refine_diff_density_max 0.910
_refine_diff_density_min -0.693
_refine_diff_density_rms 0.138
_refine_ls_extinction_method none
_refine_ls_goodness_of_fit_ref 1.030
_refine_ls_hydrogen_treatment mixed
_refine_ls_matrix_type full
_refine_ls_number_parameters 213
_refine_ls_number_reflns 3193
_refine_ls_number_restraints 0
_refine_ls_restrained_S_all 1.030
_refine_ls_R_factor_all 0.0531
_refine_ls_R_factor_gt 0.0420
_refine_ls_shift/su_max 0.065
_refine_ls_shift/su_mean 0.003
_refine_ls_structure_factor_coef Fsqd
_refine_ls_weighting_details 'calc w=1/[\s^2^(Fo^2^)+(0.0679P)^2^+15.8109P] where P=(Fo^2^+2Fc^2^)/3'
_refine_ls_weighting_scheme calc
_refine_ls_wR_factor_gt 0.1106
_refine_ls_wR_factor_ref 0.1176
_reflns_number_gt 2685
_reflns_number_total 3197
_reflns_threshold_expression >2sigma(I)
_cod_data_source_file om100329r_si_001.cif
_cod_data_source_block 7
_cod_depositor_comments
;
The following automatic conversions were performed:
'_atom_site_symetry_multiplicity' tag replaced with
'_atom_site_symmetry_multiplicity'.

Automatic conversion script
Id: cif_correct_tags 1440 2010-10-19 06:21:57Z saulius 

The following automatic conversions were performed:

'_symmetry_cell_setting' value 'Monoclinic' changed to 'monoclinic'
according to /home/saulius/struct/CIF-dictionaries/cif_core.dic
dictionary named 'cif_core.dic' version 2.4.1 from 2010-06-29.

Automatic conversion script
Id: cif_fix_values 1715 2011-07-08 13:25:40Z adriana 

The following automatic conversions were performed:

'_exptl_crystal_density_meas' value 'not measured' was changed to '?'
- the value is perceived as not measured.

Automatic conversion script
Id: cif_fix_values 3008 2015-01-20 13:52:24Z robertas 
;
_cod_original_sg_symbol_H-M C2/m
_cod_database_code 4066163

loop_
_symmetry_equiv_pos_as_xyz
'x, y, z'
'x, -y, z'
'x+1/2, y+1/2, z'
'x+1/2, -y+1/2, z'
'-x, -y, -z'
'-x, y, -z'
'-x+1/2, -y+1/2, -z'
'-x+1/2, y+1/2, -z'

loop_
_atom_site_label
_atom_site_type_symbol
_atom_site_fract_x
_atom_site_fract_y
_atom_site_fract_z
_atom_site_U_iso_or_equiv
_atom_site_adp_type
_atom_site_occupancy
_atom_site_symmetry_multiplicity
_atom_site_calc_flag
_atom_site_refinement_flags
Ru1 Ru 0.76976(2) 0.42580(2) 0.72092(3) 0.01810(16) Uani 1 1 d .
Ru2 Ru 0.66540(3) 0.5000 0.81871(5) 0.01846(17) Uani 1 2 d S
C1 C 0.6837(4) 0.5000 0.6566(6) 0.0197(14) Uani 1 2 d S
H1 H 0.647(5) 0.5000 0.576(9) 0.03(2) Uiso 1 2 d S
C4 C 0.9345(5) 0.5000 0.8559(8) 0.0295(17) Uani 1 2 d S
H4A H 0.954(4) 0.5000 0.786(7) 0.007(16) Uiso 1 2 d S
H4B H 0.959(4) 0.461(4) 0.914(7) 0.05(2) Uiso 1 1 d .
C2 C 0.8461(4) 0.5000 0.8061(6) 0.0206(15) Uani 1 2 d S
C3 C 0.7867(4) 0.5000 0.8781(6) 0.0207(15) Uani 1 2 d S
C5 C 0.8188(4) 0.5000 1.0091(7) 0.0246(16) Uani 1 2 d S
C6 C 0.8352(3) 0.4339(3) 1.0726(5) 0.0313(13) Uani 1 1 d .
H6 H 0.822(4) 0.389(4) 1.023(6) 0.043(19) Uiso 1 1 d .
C7 C 0.8679(4) 0.4338(4) 1.1951(6) 0.0407(16) Uani 1 1 d .
H7 H 0.8786 0.3881 1.2367 0.07(3) Uiso 1 1 calc R
C8 C 0.8848(5) 0.5000 1.2566(7) 0.037(2) Uani 1 2 d S
H8 H 0.9079 0.5000 1.3401 0.10(5) Uiso 1 2 calc SR
C9 C 0.7653(4) 0.3016(3) 0.7292(5) 0.0289(12) Uani 1 1 d .
C10 C 0.7177(4) 0.3249(3) 0.6170(5) 0.0283(12) Uani 1 1 d .
C11 C 0.7668(4) 0.3625(3) 0.5527(5) 0.0353(14) Uani 1 1 d .
C12 C 0.8449(4) 0.3612(3) 0.6225(7) 0.0406(16) Uani 1 1 d .
C13 C 0.8444(4) 0.3234(3) 0.7320(6) 0.0390(15) Uani 1 1 d .
C14 C 0.7387(5) 0.2559(4) 0.8219(6) 0.0463(17) Uani 1 1 d .
H14A H 0.7668 0.2720 0.9020 0.042(19) Uiso 1 1 calc R
H14B H 0.7502 0.2036 0.8110 0.022(14) Uiso 1 1 calc R
H14C H 0.6818 0.2624 0.8134 2(2) Uiso 1 1 calc R
C15 C 0.6323(4) 0.3067(4) 0.5674(7) 0.0486(18) Uani 1 1 d .
H15A H 0.6044 0.3512 0.5311 0.06(2) Uiso 1 1 calc R
H15B H 0.6087 0.2893 0.6321 0.13(5) Uiso 1 1 calc R
H15C H 0.6279 0.2679 0.5066 0.10(4) Uiso 1 1 calc R
C16 C 0.7402(7) 0.3915(4) 0.4269(7) 0.069(3) Uani 1 1 d .
H16A H 0.7733 0.3703 0.3770 0.12(4) Uiso 1 1 calc R
H16B H 0.7449 0.4456 0.4275 0.13(5) Uiso 1 1 calc R
H16C H 0.6850 0.3776 0.3944 0.20(8) Uiso 1 1 calc R
C17 C 0.9162(6) 0.3890(5) 0.5841(12) 0.082(4) Uani 1 1 d .
H17A H 0.9033 0.4355 0.5399 0.13(5) Uiso 1 1 calc R
H17B H 0.9330 0.3522 0.5325 0.12(4) Uiso 1 1 calc R
H17C H 0.9590 0.3976 0.6548 0.20(8) Uiso 1 1 calc R
C18 C 0.9144(5) 0.3032(4) 0.8296(10) 0.076(3) Uani 1 1 d .
H18A H 0.9036 0.3151 0.9075 0.07(3) Uiso 1 1 calc R
H18B H 0.9606 0.3312 0.8193 0.10(4) Uiso 1 1 calc R
H18C H 0.9249 0.2501 0.8258 0.10(3) Uiso 1 1 calc R
C19 C 0.6075(3) 0.4808(2) 0.9764(5) 0.020(2) Uiso 0.50 1 d PG
C20 C 0.5916(3) 0.5547(2) 0.9326(5) 0.026(2) Uiso 0.50 1 d PG
C21 C 0.5476(3) 0.5504(3) 0.8112(5) 0.022(2) Uiso 0.50 1 d PG
C22 C 0.5364(3) 0.4738(3) 0.7800(5) 0.031(3) Uiso 0.50 1 d PG
C23 C 0.5734(3) 0.4308(3) 0.8821(5) 0.028(2) Uiso 0.50 1 d PG
C24 C 0.6528(5) 0.4592(3) 1.1013(7) 0.047(3) Uiso 0.50 1 d PG
C25 C 0.6169(5) 0.6254(4) 1.0029(6) 0.049(3) Uiso 0.50 1 d PG
C26 C 0.5179(5) 0.6157(4) 0.7297(7) 0.046(3) Uiso 0.50 1 d PG
C27 C 0.4927(5) 0.4435(4) 0.6594(7) 0.057(4) Uiso 0.50 1 d PG
C28 C 0.5761(5) 0.3468(4) 0.8891(7) 0.062(4) Uiso 0.50 1 d PG

loop_
_atom_site_aniso_label
_atom_site_aniso_U_11
_atom_site_aniso_U_22
_atom_site_aniso_U_33
_atom_site_aniso_U_23
_atom_site_aniso_U_13
_atom_site_aniso_U_12
Ru1 0.0224(2) 0.0166(2) 0.0160(2) 0.00060(14) 0.00609(16) 0.00088(15)
Ru2 0.0184(3) 0.0227(3) 0.0150(3) 0.000 0.0052(2) 0.000
C1 0.019(4) 0.023(4) 0.018(4) 0.000 0.005(3) 0.000
C4 0.021(4) 0.043(5) 0.023(4) 0.000 0.003(3) 0.000
C2 0.026(4) 0.020(3) 0.015(3) 0.000 0.003(3) 0.000
C3 0.025(4) 0.021(3) 0.018(4) 0.000 0.007(3) 0.000
C5 0.016(4) 0.042(4) 0.016(4) 0.000 0.005(3) 0.000
C6 0.027(3) 0.039(3) 0.027(3) 0.006(3) 0.003(2) -0.009(2)
C7 0.035(3) 0.060(4) 0.026(3) 0.017(3) 0.003(3) -0.008(3)
C8 0.029(4) 0.068(6) 0.014(4) 0.000 0.006(3) 0.000
C9 0.043(3) 0.016(3) 0.027(3) 0.001(2) 0.009(3) 0.004(2)
C10 0.037(3) 0.020(2) 0.028(3) -0.007(2) 0.007(2) -0.001(2)
C11 0.063(4) 0.022(3) 0.027(3) -0.006(2) 0.025(3) 0.001(3)
C12 0.053(4) 0.018(3) 0.063(4) -0.012(3) 0.041(4) -0.004(3)
C13 0.035(3) 0.025(3) 0.057(4) -0.007(3) 0.011(3) 0.010(3)
C14 0.080(5) 0.025(3) 0.037(4) 0.002(3) 0.019(3) -0.009(3)
C15 0.046(4) 0.040(4) 0.051(4) -0.019(3) -0.005(3) -0.002(3)
C16 0.149(10) 0.038(4) 0.029(4) -0.005(3) 0.040(5) -0.005(5)
C17 0.087(7) 0.048(5) 0.144(10) -0.032(6) 0.092(8) -0.022(5)
C18 0.039(5) 0.041(4) 0.123(9) -0.004(5) -0.030(5) 0.021(4)

loop_
_atom_type_symbol
_atom_type_description
_atom_type_scat_dispersion_real
_atom_type_scat_dispersion_imag
_atom_type_scat_source
C C 0.0033 0.0016 'International Tables Vol C Tables 4.2.6.8 and 6.1.1.4'
H H 0.0000 0.0000 'International Tables Vol C Tables 4.2.6.8 and 6.1.1.4'
Ru Ru -1.2594 0.8363 'International Tables Vol C Tables 4.2.6.8 and 6.1.1.4'

loop_
_geom_angle_atom_site_label_1
_geom_angle_atom_site_label_2
_geom_angle_atom_site_label_3
_geom_angle
_geom_angle_site_symmetry_1
_geom_angle_site_symmetry_3
C2 Ru1 C1 95.1(2) . .
C2 Ru1 C3 40.4(3) . .
C1 Ru1 C3 81.1(2) . .
C2 Ru1 C11 130.7(3) . .
C1 Ru1 C11 99.0(3) . .
C3 Ru1 C11 170.8(2) . .
C2 Ru1 C12 101.4(3) . .
C1 Ru1 C12 129.1(3) . .
C3 Ru1 C12 138.0(3) . .
C11 Ru1 C12 36.7(3) . .
C2 Ru1 C13 102.4(2) . .
C1 Ru1 C13 159.7(2) . .
C3 Ru1 C13 119.1(2) . .
C11 Ru1 C13 61.7(2) . .
C12 Ru1 C13 37.2(3) . .
C2 Ru1 C9 132.9(2) . .
C1 Ru1 C9 130.4(2) . .
C3 Ru1 C9 124.70(18) . .
C11 Ru1 C9 62.1(2) . .
C12 Ru1 C9 62.1(2) . .
C13 Ru1 C9 37.0(2) . .
C2 Ru1 C10 162.2(2) . .
C1 Ru1 C10 99.7(2) . .
C3 Ru1 C10 152.2(2) . .
C11 Ru1 C10 37.0(2) . .
C12 Ru1 C10 61.5(2) . .
C13 Ru1 C10 61.4(2) . .
C9 Ru1 C10 37.0(2) . .
C2 Ru1 Ru1 47.40(14) . 2_565
C1 Ru1 Ru1 48.44(14) . 2_565
C3 Ru1 Ru1 52.73(11) . 2_565
C11 Ru1 Ru1 120.74(15) . 2_565
C12 Ru1 Ru1 121.32(15) . 2_565
C13 Ru1 Ru1 145.39(17) . 2_565
C9 Ru1 Ru1 176.53(15) . 2_565
C10 Ru1 Ru1 144.05(15) . 2_565
C2 Ru1 Ru2 84.2(2) . .
C1 Ru1 Ru2 46.3(2) . .
C3 Ru1 Ru2 48.42(19) . .
C11 Ru1 Ru2 136.80(19) . .
C12 Ru1 Ru2 173.5(2) . .
C13 Ru1 Ru2 145.12(19) . .
C9 Ru1 Ru2 116.37(15) . .
C10 Ru1 Ru2 113.23(16) . .
Ru1 Ru1 Ru2 60.28(2) 2_565 .
C1 Ru2 C3 86.3(3) . .
C1 Ru2 C21 108.3(2) . 2_565
C3 Ru2 C21 151.14(17) . 2_565
C1 Ru2 C21 108.3(2) . .
C3 Ru2 C21 151.14(17) . .
C21 Ru2 C21 48.2(2) 2_565 .
C1 Ru2 C22 100.8(3) . 2_565
C3 Ru2 C22 165.80(16) . 2_565
C21 Ru2 C22 37.34(12) 2_565 2_565
C21 Ru2 C22 14.67(19) . 2_565
C1 Ru2 C22 100.8(3) . .
C3 Ru2 C22 165.80(16) . .
C21 Ru2 C22 14.67(17) 2_565 .
C21 Ru2 C22 37.34(10) . .
C22 Ru2 C22 24.4(2) 2_565 .
C1 Ru2 C20 142.0(2) . 2_565
C3 Ru2 C20 118.9(2) . 2_565
C21 Ru2 C20 37.13(12) 2_565 2_565
C21 Ru2 C20 63.84(18) . 2_565
C22 Ru2 C20 61.87(15) 2_565 2_565
C22 Ru2 C20 49.02(13) . 2_565
C1 Ru2 C20 142.00(19) . .
C3 Ru2 C20 118.9(2) . .
C21 Ru2 C20 63.84(18) 2_565 .
C21 Ru2 C20 37.13(10) . .
C22 Ru2 C20 49.02(15) 2_565 .
C22 Ru2 C20 61.87(15) . .
C20 Ru2 C20 51.8(2) 2_565 .
C1 Ru2 C23 125.7(2) . 2_565
C3 Ru2 C23 129.45(19) . 2_565
C21 Ru2 C23 61.77(15) 2_565 2_565
C21 Ru2 C23 23.02(8) . 2_565
C22 Ru2 C23 36.90(11) 2_565 2_565
C22 Ru2 C23 55.37(17) . 2_565
C20 Ru2 C23 61.27(15) 2_565 2_565
C20 Ru2 C23 16.43(8) . 2_565
C1 Ru2 C23 125.7(2) . .
C3 Ru2 C23 129.45(19) . .
C21 Ru2 C23 23.02(12) 2_565 .
C21 Ru2 C23 61.77(15) . .
C22 Ru2 C23 55.4(2) 2_565 .
C22 Ru2 C23 36.90(10) . .
C20 Ru2 C23 16.43(11) 2_565 .
C20 Ru2 C23 61.27(15) . .
C23 Ru2 C23 66.47(19) 2_565 .
C1 Ru2 C19 161.4(2) . 2_565
C3 Ru2 C19 110.0(2) . 2_565
C21 Ru2 C19 61.54(15) 2_565 2_565
C21 Ru2 C19 53.14(15) . 2_565
C22 Ru2 C19 61.39(15) 2_565 2_565
C22 Ru2 C19 65.48(17) . 2_565
C20 Ru2 C19 36.58(10) 2_565 2_565
C20 Ru2 C19 20.79(19) . 2_565
C23 Ru2 C19 36.45(12) 2_565 2_565
C23 Ru2 C19 50.3(2) . 2_565
C1 Ru2 C19 161.4(2) . .
C3 Ru2 C19 110.0(2) . .
C21 Ru2 C19 53.14(14) 2_565 .
C21 Ru2 C19 61.54(15) . .
C22 Ru2 C19 65.48(16) 2_565 .
C22 Ru2 C19 61.39(15) . .
C20 Ru2 C19 20.79(16) 2_565 .
C20 Ru2 C19 36.58(10) . .
C23 Ru2 C19 50.30(17) 2_565 .
C23 Ru2 C19 36.45(10) . .
C19 Ru2 C19 17.4(2) 2_565 .
Ru2 C1 Ru1 85.5(3) . 2_565
Ru2 C1 Ru1 85.5(3) . .
Ru1 C1 Ru1 83.1(3) 2_565 .
C3 C2 C4 125.2(6) . .
C3 C2 Ru1 78.4(4) . .
C4 C2 Ru1 134.0(2) . .
C3 C2 Ru1 78.4(4) . 2_565
C4 C2 Ru1 134.0(2) . 2_565
Ru1 C2 Ru1 85.2(3) . 2_565
C2 C3 C5 115.0(6) . .
C2 C3 Ru2 128.0(5) . .
C5 C3 Ru2 117.0(5) . .
C2 C3 Ru1 61.2(3) . .
C5 C3 Ru1 141.05(19) . .
Ru2 C3 Ru1 78.3(2) . .
C2 C3 Ru1 61.2(3) . 2_565
C5 C3 Ru1 141.05(19) . 2_565
Ru2 C3 Ru1 78.3(2) . 2_565
Ru1 C3 Ru1 74.5(2) . 2_565
C6 C5 C6 117.8(7) . 2_565
C6 C5 C3 121.1(4) . .
C6 C5 C3 121.1(4) 2_565 .
C7 C6 C5 121.2(6) . .
C8 C7 C6 120.2(6) . .
C7 C8 C7 119.3(8) . 2_565
C13 C9 C10 107.2(5) . .
C13 C9 C14 126.2(6) . .
C10 C9 C14 126.3(6) . .
C13 C9 Ru1 71.5(3) . .
C10 C9 Ru1 71.7(3) . .
C14 C9 Ru1 126.7(4) . .
C11 C10 C9 108.4(5) . .
C11 C10 C15 124.6(6) . .
C9 C10 C15 126.7(6) . .
C11 C10 Ru1 70.9(3) . .
C9 C10 Ru1 71.4(3) . .
C15 C10 Ru1 128.4(4) . .
C12 C11 C10 108.2(5) . .
C12 C11 C16 126.4(7) . .
C10 C11 C16 125.1(7) . .
C12 C11 Ru1 72.0(3) . .
C10 C11 Ru1 72.1(3) . .
C16 C11 Ru1 126.3(4) . .
C11 C12 C13 107.8(5) . .
C11 C12 C17 125.7(8) . .
C13 C12 C17 126.3(8) . .
C11 C12 Ru1 71.2(3) . .
C13 C12 Ru1 71.5(3) . .
C17 C12 Ru1 126.4(5) . .
C9 C13 C12 108.3(6) . .
C9 C13 C18 124.4(7) . .
C12 C13 C18 127.1(7) . .
C9 C13 Ru1 71.5(3) . .
C12 C13 Ru1 71.3(3) . .
C18 C13 Ru1 127.1(5) . .
C19 C19 C20 141.2(4) 2_565 2_565
C19 C19 C20 21.13(11) 2_565 .
C20 C19 C20 120.1(4) 2_565 .
C19 C19 C23 129.13(12) 2_565 .
C20 C19 C23 12.1(4) 2_565 .
C20 C19 C23 108.0 . .
C19 C19 C24 104.87(12) 2_565 .
C20 C19 C24 113.9(4) 2_565 .
C20 C19 C24 126.0 . .
C23 C19 C24 126.0 . .
C19 C19 C24 53.6(2) 2_565 2_565
C20 C19 C24 165.2(6) 2_565 2_565
C20 C19 C24 74.7(3) . 2_565
C23 C19 C24 177.3(3) . 2_565
C24 C19 C24 51.3(3) . 2_565
C19 C19 C25 170.83(11) 2_565 2_565
C20 C19 C25 48.0(4) 2_565 2_565
C20 C19 C25 168.04(6) . 2_565
C23 C19 C25 60.04(7) . 2_565
C24 C19 C25 65.96(6) . 2_565
C24 C19 C25 117.2(3) 2_565 2_565
C19 C19 C23 34.81(19) 2_565 2_565
C20 C19 C23 106.4(3) 2_565 2_565
C20 C19 C23 13.68(16) . 2_565
C23 C19 C23 94.32(16) . 2_565
C24 C19 C23 139.68(16) . 2_565
C24 C19 C23 88.4(4) 2_565 2_565
C25 C19 C23 154.36(17) 2_565 2_565
C19 C19 C21 106.2(2) 2_565 2_565
C20 C19 C21 35.0(2) 2_565 2_565
C20 C19 C21 85.0(2) . 2_565
C23 C19 C21 23.0(2) . 2_565
C24 C19 C21 149.0(2) . 2_565
C24 C19 C21 159.8(4) 2_565 2_565
C25 C19 C21 83.0(3) 2_565 2_565
C23 C19 C21 71.3(2) 2_565 2_565
C19 C19 Ru2 81.31(11) 2_565 .
C20 C19 Ru2 77.5(2) 2_565 .
C20 C19 Ru2 70.53(18) . .
C23 C19 Ru2 71.23(19) . .
C24 C19 Ru2 123.87(17) . .
C24 C19 Ru2 110.0(3) 2_565 .
C25 C19 Ru2 103.67(19) 2_565 .
C23 C19 Ru2 64.47(17) 2_565 .
C21 C19 Ru2 61.78(19) 2_565 .
C23 C20 C19 152.6(10) 2_565 2_565
C23 C20 C21 26.9(7) 2_565 .
C19 C20 C21 125.7(3) 2_565 .
C23 C20 C19 134.9(7) 2_565 .
C19 C20 C19 17.7(3) 2_565 .
C21 C20 C19 108.0 . .
C23 C20 C25 99.1(7) 2_565 .
C19 C20 C25 108.3(3) 2_565 .
C21 C20 C25 126.0 . .
C19 C20 C25 126.0 . .
C23 C20 C28 50.2(6) 2_565 2_565
C19 C20 C28 157.2(4) 2_565 2_565
C21 C20 C28 77.11(12) . 2_565
C19 C20 C28 174.88(12) . 2_565
C25 C20 C28 48.89(12) . 2_565
C23 C20 C22 39.8(6) 2_565 2_565
C19 C20 C22 112.8(6) 2_565 2_565
C21 C20 C22 12.9(3) . 2_565
C19 C20 C22 95.1(3) . 2_565
C25 C20 C22 138.9(3) . 2_565
C28 C20 C22 90.0(2) 2_565 2_565
C23 C20 C20 113.8(7) 2_565 2_565
C19 C20 C20 38.8(3) 2_565 2_565
C21 C20 C20 86.9 . 2_565
C19 C20 C20 21.1 . 2_565
C25 C20 C20 147.1 . 2_565
C28 C20 C20 163.98(12) 2_565 2_565
C22 C20 C20 74.0(3) 2_565 2_565
C23 C20 C24 163.4(10) 2_565 2_565
C19 C20 C24 44.0(2) 2_565 2_565
C21 C20 C24 169.7(4) . 2_565
C19 C20 C24 61.7(4) . 2_565
C25 C20 C24 64.3(4) . 2_565
C28 C20 C24 113.2(4) 2_565 2_565
C22 C20 C24 156.8(5) 2_565 2_565
C20 C20 C24 82.8(4) 2_565 2_565
C23 C20 Ru2 83.2(4) 2_565 .
C19 C20 Ru2 81.7(4) 2_565 .
C21 C20 Ru2 70.14(18) . .
C19 C20 Ru2 72.89(18) . .
C25 C20 Ru2 122.64(18) . .
C28 C20 Ru2 109.26(17) 2_565 .
C22 C20 Ru2 64.8(2) 2_565 .
C20 C20 Ru2 64.12(18) 2_565 .
C24 C20 Ru2 105.0(3) 2_565 .
C22 C21 C23 152.2(11) 2_565 2_565
C22 C21 C20 133.2(6) 2_565 .
C23 C21 C20 19.0(5) 2_565 .
C22 C21 C22 25.2(6) 2_565 .
C23 C21 C22 127.0(5) 2_565 .
C20 C21 C22 108.0 . .
C22 C21 C26 100.8(6) 2_565 .
C23 C21 C26 107.0(5) 2_565 .
C20 C21 C26 126.0 . .
C22 C21 C26 126.0 . .
C22 C21 C27 53.5(2) 2_565 2_565
C23 C21 C27 154.3(9) 2_565 2_565
C20 C21 C27 173.3(4) . 2_565
C22 C21 C27 78.7(4) . 2_565
C26 C21 C27 47.3(4) . 2_565
C22 C21 C21 40.1(6) 2_565 2_565
C23 C21 C21 112.2(5) 2_565 2_565
C20 C21 C21 93.1 . 2_565
C22 C21 C21 14.9 . 2_565
C26 C21 C21 140.9 . 2_565
C27 C21 C21 93.6(4) 2_565 2_565
C22 C21 C19 113.9(7) 2_565 2_565
C23 C21 C19 38.3(4) 2_565 2_565
C20 C21 C19 19.3(2) . 2_565
C22 C21 C19 88.7(2) . 2_565
C26 C21 C19 145.3(2) . 2_565
C27 C21 C19 167.4(5) 2_565 2_565
C21 C21 C19 73.8(2) 2_565 2_565
C22 C21 Ru2 83.7(4) 2_565 .
C23 C21 Ru2 81.7(3) 2_565 .
C20 C21 Ru2 72.73(19) . .
C22 C21 Ru2 71.72(19) . .
C26 C21 Ru2 121.29(18) . .
C27 C21 Ru2 110.1(3) 2_565 .
C21 C21 Ru2 65.91(19) 2_565 .
C19 C21 Ru2 65.1(2) 2_565 .
C21 C22 C22 139.9(6) 2_565 2_565
C21 C22 C23 17.1(6) 2_565 .
C22 C22 C23 122.9 2_565 .
C21 C22 C21 125.1(6) 2_565 .
C22 C22 C21 14.9 2_565 .
C23 C22 C21 108.0 . .
C21 C22 C27 108.9(6) 2_565 .
C22 C22 C27 111.1 2_565 .
C23 C22 C27 126.0 . .
C21 C22 C27 126.0 . .
C21 C22 C26 60.2(7) 2_565 2_565
C22 C22 C26 159.87(16) 2_565 2_565
C23 C22 C26 77.26(16) . 2_565
C21 C22 C26 174.74(16) . 2_565
C27 C22 C26 48.74(16) . 2_565
C21 C22 C20 33.9(4) 2_565 2_565
C22 C22 C20 106.0(3) 2_565 2_565
C23 C22 C20 16.9(3) . 2_565
C21 C22 C20 91.1(3) . 2_565
C27 C22 C20 142.9(3) . 2_565
C26 C22 C20 94.1(4) 2_565 2_565
C21 C22 Ru2 81.6(3) 2_565 .
C22 C22 Ru2 77.81(18) 2_565 .
C23 C22 Ru2 73.08(18) . .
C21 C22 Ru2 70.93(18) . .
C27 C22 Ru2 121.70(18) . .
C26 C22 Ru2 111.5(2) 2_565 .
C20 C22 Ru2 66.1(2) 2_565 .
C20 C23 C21 134.1(12) 2_565 2_565
C20 C23 C22 123.4(7) 2_565 .
C21 C23 C22 10.7(5) 2_565 .
C20 C23 C19 15.4(7) 2_565 .
C21 C23 C19 118.7(5) 2_565 .
C22 C23 C19 108.0 . .
C20 C23 C28 110.6(7) 2_565 .
C21 C23 C28 115.3(5) 2_565 .
C22 C23 C28 126.0 . .
C19 C23 C28 126.0 . .
C20 C23 C25 59.4(4) 2_565 2_565
C21 C23 C25 166.6(8) 2_565 2_565
C22 C23 C25 177.3(4) . 2_565
C19 C23 C25 74.7(4) . 2_565
C28 C23 C25 51.3(3) . 2_565
C20 C23 C19 31.4(6) 2_565 2_565
C21 C23 C19 102.7(6) 2_565 2_565
C22 C23 C19 91.94(17) . 2_565
C19 C23 C19 16.06(16) . 2_565
C28 C23 C19 142.06(16) . 2_565
C25 C23 C19 90.8(3) 2_565 2_565
C20 C23 C26 178.6(9) 2_565 2_565
C21 C23 C26 47.2(2) 2_565 2_565
C22 C23 C26 58.0(4) . 2_565
C19 C23 C26 166.0(4) . 2_565
C28 C23 C26 68.0(4) . 2_565
C25 C23 C26 119.3(6) 2_565 2_565
C19 C23 C26 149.9(4) 2_565 2_565
C20 C23 Ru2 80.3(5) 2_565 .
C21 C23 Ru2 75.3(3) 2_565 .
C22 C23 Ru2 70.02(18) . .
C19 C23 Ru2 72.32(19) . .
C28 C23 Ru2 123.30(17) . .
C25 C23 Ru2 111.4(2) 2_565 .
C19 C23 Ru2 65.23(18) 2_565 .
C26 C23 Ru2 100.7(2) 2_565 .
C24 C24 C19 75.1 2_565 .
C24 C24 C19 53.6(2) 2_565 2_565
C19 C24 C19 21.5(2) . 2_565
C24 C24 C25 142.8(2) 2_565 2_565
C19 C24 C25 67.7(2) . 2_565
C19 C24 C25 89.19(19) 2_565 2_565
C24 C24 C20 97.2(2) 2_565 2_565
C19 C24 C20 22.1(2) . 2_565
C19 C24 C20 43.60(12) 2_565 2_565
C25 C24 C20 45.59(10) 2_565 2_565
C28 C25 C20 77.7(5) 2_565 .
C28 C25 C23 56.2(3) 2_565 2_565
C20 C25 C23 21.5(2) . 2_565
C28 C25 C24 147.8(7) 2_565 2_565
C20 C25 C24 70.1(2) . 2_565
C23 C25 C24 91.6(4) 2_565 2_565
C28 C25 C19 101.4(5) 2_565 2_565
C20 C25 C19 23.70(7) . 2_565
C23 C25 C19 45.2(2) 2_565 2_565
C24 C25 C19 46.4(3) 2_565 2_565
C27 C26 C21 76.8(4) 2_565 .
C27 C26 C22 57.8(5) 2_565 2_565
C21 C26 C22 19.00(11) . 2_565
C27 C26 C23 102.6(5) 2_565 2_565
C21 C26 C23 25.8(2) . 2_565
C22 C26 C23 44.78(17) 2_565 2_565
C27 C26 C28 147.6(6) 2_565 2_565
C21 C26 C28 70.7(4) . 2_565
C22 C26 C28 89.7(3) 2_565 2_565
C23 C26 C28 44.96(18) 2_565 2_565
C26 C27 C22 73.4(4) 2_565 .
C26 C27 C21 55.86(14) 2_565 2_565
C22 C27 C21 17.6(3) . 2_565
C25 C28 C23 72.5(5) 2_565 .
C25 C28 C20 53.4(4) 2_565 2_565
C23 C28 C20 19.15(8) . 2_565
C25 C28 C26 139.5(8) 2_565 2_565
C23 C28 C26 67.0(4) . 2_565
C20 C28 C26 86.1(4) 2_565 2_565

loop_
_geom_bond_atom_site_label_1
_geom_bond_atom_site_label_2
_geom_bond_distance
_geom_bond_site_symmetry_2
Ru1 C2 1.980(5) .
Ru1 C1 2.020(6) .
Ru1 C3 2.213(6) .
Ru1 C11 2.235(6) .
Ru1 C12 2.245(6) .
Ru1 C13 2.246(6) .
Ru1 C9 2.247(5) .
Ru1 C10 2.251(5) .
Ru1 Ru1 2.6799(13) 2_565
Ru1 Ru2 2.7024(13) .
Ru2 C1 1.960(7) .
Ru2 C3 2.064(8) .
Ru2 C21 2.228(5) 2_565
Ru2 C21 2.228(5) .
Ru2 C22 2.239(5) 2_565
Ru2 C22 2.239(6) .
Ru2 C20 2.262(5) 2_565
Ru2 C20 2.262(5) .
Ru2 C23 2.279(5) 2_565
Ru2 C23 2.279(5) .
Ru2 C19 2.293(5) 2_565
Ru2 C19 2.293(5) .
C1 Ru1 2.020(6) 2_565
C4 C2 1.514(11) .
C2 C3 1.466(10) .
C2 Ru1 1.980(5) 2_565
C3 C5 1.480(10) .
C3 Ru1 2.213(6) 2_565
C5 C6 1.394(7) .
C5 C6 1.394(7) 2_565
C6 C7 1.390(9) .
C7 C8 1.386(8) .
C8 C7 1.386(8) 2_565
C9 C13 1.425(9) .
C9 C10 1.426(8) .
C9 C14 1.502(8) .
C10 C11 1.425(8) .
C10 C15 1.502(9) .
C11 C12 1.412(10) .
C11 C16 1.506(9) .
C12 C13 1.433(10) .
C12 C17 1.497(9) .
C13 C18 1.500(10) .
C19 C19 0.693(9) 2_565
C19 C20 0.823(6) 2_565
C19 C20 1.430(3) .
C19 C23 1.430(3) .
C19 C24 1.520(3) .
C19 C24 1.825(8) 2_565
C19 C25 1.943(10) 2_565
C19 C23 1.943(6) 2_565
C19 C21 2.023(4) 2_565
C20 C23 0.649(3) 2_565
C20 C19 0.823(7) 2_565
C20 C21 1.430(3) .
C20 C25 1.520(3) .
C20 C28 1.851(10) 2_565
C20 C22 1.867(5) 2_565
C20 C20 1.975(8) 2_565
C20 C24 2.000(5) 2_565
C21 C22 0.570(8) 2_565
C21 C23 0.901(3) 2_565
C21 C22 1.430(3) .
C21 C26 1.520(3) .
C21 C27 1.788(4) 2_565
C21 C21 1.819(8) 2_565
C21 C19 2.023(5) 2_565
C22 C21 0.570(7) 2_565
C22 C22 0.946(9) 2_565
C22 C23 1.430(3) .
C22 C27 1.520(3) .
C22 C26 1.721(11) 2_565
C22 C20 1.867(4) 2_565
C23 C20 0.649(4) 2_565
C23 C21 0.901(5) 2_565
C23 C28 1.520(3) .
C23 C25 1.745(6) 2_565
C23 C19 1.943(8) 2_565
C23 C26 1.980(5) 2_565
C24 C24 1.473(12) 2_565
C24 C19 1.825(7) 2_565
C24 C25 1.918(8) 2_565
C24 C20 2.000(4) 2_565
C25 C28 1.427(3) 2_565
C25 C23 1.745(8) 2_565
C25 C24 1.918(12) 2_565
C25 C19 1.943(9) 2_565
C26 C27 1.350(12) 2_565
C26 C22 1.721(10) 2_565
C26 C23 1.980(7) 2_565
C26 C28 1.995(3) 2_565
C27 C26 1.350(9) 2_565
C27 C21 1.788(4) 2_565
C28 C25 1.427(7) 2_565
C28 C20 1.851(11) 2_565
C28 C26 1.995(8) 2_565

loop_
_geom_torsion_atom_site_label_1
_geom_torsion_atom_site_label_2
_geom_torsion_atom_site_label_3
_geom_torsion_atom_site_label_4
_geom_torsion
_geom_torsion_site_symmetry_1
_geom_torsion_site_symmetry_4
C3 Ru2 C1 Ru1 -41.72(13) . 2_565
C21 Ru2 C1 Ru1 163.74(16) 2_565 2_565
C21 Ru2 C1 Ru1 112.8(2) . 2_565
C22 Ru2 C1 Ru1 125.87(18) 2_565 2_565
C22 Ru2 C1 Ru1 150.70(17) . 2_565
C20 Ru2 C1 Ru1 -176.6(2) 2_565 2_565
C20 Ru2 C1 Ru1 93.1(4) . 2_565
C23 Ru2 C1 Ru1 95.8(3) 2_565 2_565
C23 Ru2 C1 Ru1 -179.28(16) . 2_565
C19 Ru2 C1 Ru1 110.1(6) 2_565 2_565
C19 Ru2 C1 Ru1 166.5(4) . 2_565
C3 Ru2 C1 Ru1 41.72(13) . .
C21 Ru2 C1 Ru1 -112.8(2) 2_565 .
C21 Ru2 C1 Ru1 -163.74(16) . .
C22 Ru2 C1 Ru1 -150.70(17) 2_565 .
C22 Ru2 C1 Ru1 -125.87(18) . .
C20 Ru2 C1 Ru1 -93.1(4) 2_565 .
C20 Ru2 C1 Ru1 176.6(2) . .
C23 Ru2 C1 Ru1 179.28(16) 2_565 .
C23 Ru2 C1 Ru1 -95.8(3) . .
C19 Ru2 C1 Ru1 -166.5(4) 2_565 .
C19 Ru2 C1 Ru1 -110.1(6) . .
C2 Ru1 C1 Ru2 -76.9(2) . .
C3 Ru1 C1 Ru2 -38.8(2) . .
C11 Ru1 C1 Ru2 150.5(2) . .
C12 Ru1 C1 Ru2 173.9(2) . .
C13 Ru1 C1 Ru2 133.4(7) . .
C9 Ru1 C1 Ru2 89.7(3) . .
C10 Ru1 C1 Ru2 112.9(2) . .
Ru1 Ru1 C1 Ru2 -86.0(2) 2_565 .
C2 Ru1 C1 Ru1 9.1(3) . 2_565
C3 Ru1 C1 Ru1 47.2(2) . 2_565
C11 Ru1 C1 Ru1 -123.5(2) . 2_565
C12 Ru1 C1 Ru1 -100.1(3) . 2_565
C13 Ru1 C1 Ru1 -140.6(6) . 2_565
C9 Ru1 C1 Ru1 175.68(19) . 2_565
C10 Ru1 C1 Ru1 -161.0(2) . 2_565
Ru2 Ru1 C1 Ru1 86.0(2) . 2_565
C1 Ru1 C2 C3 69.8(3) . .
C11 Ru1 C2 C3 176.2(3) . .
C12 Ru1 C2 C3 -158.6(3) . .
C13 Ru1 C2 C3 -120.5(3) . .
C9 Ru1 C2 C3 -96.2(4) . .
C10 Ru1 C2 C3 -143.7(7) . .
Ru1 Ru1 C2 C3 79.1(3) 2_565 .
Ru2 Ru1 C2 C3 24.7(3) . .
C1 Ru1 C2 C4 -162.0(7) . .
C3 Ru1 C2 C4 128.2(8) . .
C11 Ru1 C2 C4 -55.5(8) . .
C12 Ru1 C2 C4 -30.3(7) . .
C13 Ru1 C2 C4 7.7(7) . .
C9 Ru1 C2 C4 32.0(9) . .
C10 Ru1 C2 C4 -15.4(12) . .
Ru1 Ru1 C2 C4 -152.7(8) 2_565 .
Ru2 Ru1 C2 C4 153.0(7) . .
C1 Ru1 C2 Ru1 -9.3(3) . 2_565
C3 Ru1 C2 Ru1 -79.1(3) . 2_565
C11 Ru1 C2 Ru1 97.2(3) . 2_565
C12 Ru1 C2 Ru1 122.3(3) . 2_565
C13 Ru1 C2 Ru1 160.4(2) . 2_565
C9 Ru1 C2 Ru1 -175.3(2) . 2_565
C10 Ru1 C2 Ru1 137.2(6) . 2_565
Ru2 Ru1 C2 Ru1 -54.34(18) . 2_565
C4 C2 C3 C5 0.000(3) . .
Ru1 C2 C3 C5 136.28(12) . .
Ru1 C2 C3 C5 -136.28(12) 2_565 .
C4 C2 C3 Ru2 180.000(2) . .
Ru1 C2 C3 Ru2 -43.72(12) . .
Ru1 C2 C3 Ru2 43.72(12) 2_565 .
C4 C2 C3 Ru1 -136.28(12) . .
Ru1 C2 C3 Ru1 87.4(2) 2_565 .
C4 C2 C3 Ru1 136.28(12) . 2_565
Ru1 C2 C3 Ru1 -87.4(2) . 2_565
C1 Ru2 C3 C2 0.000(2) . .
C21 Ru2 C3 C2 122.3(4) 2_565 .
C21 Ru2 C3 C2 -122.3(4) . .
C22 Ru2 C3 C2 -120.6(9) 2_565 .
C22 Ru2 C3 C2 120.6(9) . .
C20 Ru2 C3 C2 150.09(14) 2_565 .
C20 Ru2 C3 C2 -150.09(14) . .
C23 Ru2 C3 C2 -134.8(2) 2_565 .
C23 Ru2 C3 C2 134.8(2) . .
C19 Ru2 C3 C2 -170.75(12) 2_565 .
C19 Ru2 C3 C2 170.75(12) . .
C1 Ru2 C3 C5 180.000(2) . .
C21 Ru2 C3 C5 -57.7(4) 2_565 .
C21 Ru2 C3 C5 57.7(4) . .
C22 Ru2 C3 C5 59.4(9) 2_565 .
C22 Ru2 C3 C5 -59.4(9) . .
C20 Ru2 C3 C5 -29.91(14) 2_565 .
C20 Ru2 C3 C5 29.91(14) . .
C23 Ru2 C3 C5 45.2(2) 2_565 .
C23 Ru2 C3 C5 -45.2(2) . .
C19 Ru2 C3 C5 9.25(12) 2_565 .
C19 Ru2 C3 C5 -9.25(12) . .
C1 Ru2 C3 Ru1 -38.20(9) . .
C21 Ru2 C3 Ru1 84.1(5) 2_565 .
C21 Ru2 C3 Ru1 -160.5(3) . .
C22 Ru2 C3 Ru1 -158.8(8) 2_565 .
C22 Ru2 C3 Ru1 82.4(9) . .
C20 Ru2 C3 Ru1 111.9(2) 2_565 .
C20 Ru2 C3 Ru1 171.71(14) . .
C23 Ru2 C3 Ru1 -172.98(17) 2_565 .
C23 Ru2 C3 Ru1 96.6(3) . .
C19 Ru2 C3 Ru1 151.05(14) 2_565 .
C19 Ru2 C3 Ru1 132.55(16) . .
C1 Ru2 C3 Ru1 38.20(9) . 2_565
C21 Ru2 C3 Ru1 160.5(4) 2_565 2_565
C21 Ru2 C3 Ru1 -84.1(5) . 2_565
C22 Ru2 C3 Ru1 -82.4(9) 2_565 2_565
C22 Ru2 C3 Ru1 158.8(8) . 2_565
C20 Ru2 C3 Ru1 -171.71(14) 2_565 2_565
C20 Ru2 C3 Ru1 -111.9(2) . 2_565
C23 Ru2 C3 Ru1 -96.6(3) 2_565 2_565
C23 Ru2 C3 Ru1 172.98(17) . 2_565
C19 Ru2 C3 Ru1 -132.55(16) 2_565 2_565
C19 Ru2 C3 Ru1 -151.05(14) . 2_565
C1 Ru1 C3 C2 -108.9(3) . .
C11 Ru1 C3 C2 -18.1(16) . .
C12 Ru1 C3 C2 32.3(4) . .
C13 Ru1 C3 C2 74.2(3) . .
C9 Ru1 C3 C2 117.6(3) . .
C10 Ru1 C3 C2 157.2(4) . .
Ru1 Ru1 C3 C2 -65.3(3) 2_565 .
Ru2 Ru1 C3 C2 -146.2(3) . .
C2 Ru1 C3 C5 -95.0(9) . .
C1 Ru1 C3 C5 156.1(8) . .
C11 Ru1 C3 C5 -113.1(13) . .
C12 Ru1 C3 C5 -62.7(9) . .
C13 Ru1 C3 C5 -20.8(9) . .
C9 Ru1 C3 C5 22.6(9) . .
C10 Ru1 C3 C5 62.2(11) . .
Ru1 Ru1 C3 C5 -160.3(9) 2_565 .
Ru2 Ru1 C3 C5 118.8(8) . .
C2 Ru1 C3 Ru2 146.2(3) . .
C1 Ru1 C3 Ru2 37.32(19) . .
C11 Ru1 C3 Ru2 128.1(14) . .
C12 Ru1 C3 Ru2 178.5(3) . .
C13 Ru1 C3 Ru2 -139.6(2) . .
C9 Ru1 C3 Ru2 -96.2(2) . .
C10 Ru1 C3 Ru2 -56.6(5) . .
Ru1 Ru1 C3 Ru2 80.92(16) 2_565 .
C2 Ru1 C3 Ru1 65.3(3) . 2_565
C1 Ru1 C3 Ru1 -43.6(2) . 2_565
C11 Ru1 C3 Ru1 47.2(15) . 2_565
C12 Ru1 C3 Ru1 97.6(3) . 2_565
C13 Ru1 C3 Ru1 139.5(2) . 2_565
C9 Ru1 C3 Ru1 -177.13(19) . 2_565
C10 Ru1 C3 Ru1 -137.5(4) . 2_565
Ru2 Ru1 C3 Ru1 -80.92(16) . 2_565
C2 C3 C5 C6 -89.3(6) . .
Ru2 C3 C5 C6 90.7(6) . .
Ru1 C3 C5 C6 -14.9(12) . .
Ru1 C3 C5 C6 -163.8(6) 2_565 .
C2 C3 C5 C6 89.3(6) . 2_565
Ru2 C3 C5 C6 -90.7(6) . 2_565
Ru1 C3 C5 C6 163.8(6) . 2_565
Ru1 C3 C5 C6 14.9(12) 2_565 2_565
C6 C5 C6 C7 -0.9(11) 2_565 .
C3 C5 C6 C7 177.8(6) . .
C5 C6 C7 C8 0.0(10) . .
C6 C7 C8 C7 0.9(13) . 2_565
C2 Ru1 C9 C13 -41.9(5) . .
C1 Ru1 C9 C13 156.5(4) . .
C3 Ru1 C9 C13 -93.6(4) . .
C11 Ru1 C9 C13 79.1(4) . .
C12 Ru1 C9 C13 37.3(4) . .
C10 Ru1 C9 C13 116.1(5) . .
Ru1 Ru1 C9 C13 -135(2) 2_565 .
Ru2 Ru1 C9 C13 -149.7(3) . .
C2 Ru1 C9 C10 -158.0(4) . .
C1 Ru1 C9 C10 40.4(5) . .
C3 Ru1 C9 C10 150.3(4) . .
C11 Ru1 C9 C10 -37.0(4) . .
C12 Ru1 C9 C10 -78.7(4) . .
C13 Ru1 C9 C10 -116.1(5) . .
Ru1 Ru1 C9 C10 109(2) 2_565 .
Ru2 Ru1 C9 C10 94.2(3) . .
C2 Ru1 C9 C14 79.9(7) . .
C1 Ru1 C9 C14 -81.7(6) . .
C3 Ru1 C9 C14 28.2(7) . .
C11 Ru1 C9 C14 -159.1(6) . .
C12 Ru1 C9 C14 159.1(6) . .
C13 Ru1 C9 C14 121.8(7) . .
C10 Ru1 C9 C14 -122.1(7) . .
Ru1 Ru1 C9 C14 -13(3) 2_565 .
Ru2 Ru1 C9 C14 -27.9(6) . .
C13 C9 C10 C11 -1.5(6) . .
C14 C9 C10 C11 -176.0(5) . .
Ru1 C9 C10 C11 61.5(4) . .
C13 C9 C10 C15 172.5(6) . .
C14 C9 C10 C15 -1.9(9) . .
Ru1 C9 C10 C15 -124.4(6) . .
C13 C9 C10 Ru1 -63.1(4) . .
C14 C9 C10 Ru1 122.5(6) . .
C2 Ru1 C10 C11 -54.1(9) . .
C1 Ru1 C10 C11 92.0(4) . .
C3 Ru1 C10 C11 -178.8(5) . .
C12 Ru1 C10 C11 -37.4(4) . .
C13 Ru1 C10 C11 -80.0(4) . .
C9 Ru1 C10 C11 -118.0(5) . .
Ru1 Ru1 C10 C11 67.5(5) 2_565 .
Ru2 Ru1 C10 C11 138.4(3) . .
C2 Ru1 C10 C9 63.9(8) . .
C1 Ru1 C10 C9 -149.9(4) . .
C3 Ru1 C10 C9 -60.7(6) . .
C11 Ru1 C10 C9 118.0(5) . .
C12 Ru1 C10 C9 80.6(4) . .
C13 Ru1 C10 C9 38.0(4) . .
Ru1 Ru1 C10 C9 -174.4(3) 2_565 .
Ru2 Ru1 C10 C9 -103.5(3) . .
C2 Ru1 C10 C15 -173.6(7) . .
C1 Ru1 C10 C15 -27.4(6) . .
C3 Ru1 C10 C15 61.8(8) . .
C11 Ru1 C10 C15 -119.5(7) . .
C12 Ru1 C10 C15 -156.9(7) . .
C13 Ru1 C10 C15 160.5(7) . .
C9 Ru1 C10 C15 122.5(7) . .
Ru1 Ru1 C10 C15 -51.9(7) 2_565 .
Ru2 Ru1 C10 C15 19.0(6) . .
C9 C10 C11 C12 1.5(6) . .
C15 C10 C11 C12 -172.6(5) . .
Ru1 C10 C11 C12 63.4(4) . .
C9 C10 C11 C16 175.9(6) . .
C15 C10 C11 C16 1.7(9) . .
Ru1 C10 C11 C16 -122.3(6) . .
C9 C10 C11 Ru1 -61.8(4) . .
C15 C10 C11 Ru1 124.0(6) . .
C2 Ru1 C11 C12 44.2(5) . .
C1 Ru1 C11 C12 148.9(4) . .
C3 Ru1 C11 C12 59.6(15) . .
C13 Ru1 C11 C12 -37.7(4) . .
C9 Ru1 C11 C12 -79.9(4) . .
C10 Ru1 C11 C12 -116.8(5) . .
Ru1 Ru1 C11 C12 102.4(3) 2_565 .
Ru2 Ru1 C11 C12 -179.7(3) . .
C2 Ru1 C11 C10 161.0(3) . .
C1 Ru1 C11 C10 -94.3(4) . .
C3 Ru1 C11 C10 176.4(13) . .
C12 Ru1 C11 C10 116.8(5) . .
C13 Ru1 C11 C10 79.0(4) . .
C9 Ru1 C11 C10 36.9(3) . .
Ru1 Ru1 C11 C10 -140.8(3) 2_565 .
Ru2 Ru1 C11 C10 -62.9(4) . .
C2 Ru1 C11 C16 -78.2(8) . .
C1 Ru1 C11 C16 26.5(8) . .
C3 Ru1 C11 C16 -62.8(18) . .
C12 Ru1 C11 C16 -122.4(9) . .
C13 Ru1 C11 C16 -160.1(8) . .
C9 Ru1 C11 C16 157.7(8) . .
C10 Ru1 C11 C16 120.8(9) . .
Ru1 Ru1 C11 C16 -20.0(8) 2_565 .
Ru2 Ru1 C11 C16 57.9(8) . .
C10 C11 C12 C13 -0.9(6) . .
C16 C11 C12 C13 -175.2(6) . .
Ru1 C11 C12 C13 62.5(4) . .
C10 C11 C12 C17 174.7(6) . .
C16 C11 C12 C17 0.4(10) . .
Ru1 C11 C12 C17 -121.9(6) . .
C10 C11 C12 Ru1 -63.4(4) . .
C16 C11 C12 Ru1 122.3(6) . .
C2 Ru1 C12 C11 -147.4(4) . .
C1 Ru1 C12 C11 -41.1(4) . .
C3 Ru1 C12 C11 -168.1(3) . .
C13 Ru1 C12 C11 117.0(5) . .
C9 Ru1 C12 C11 79.9(4) . .
C10 Ru1 C12 C11 37.7(3) . .
Ru1 Ru1 C12 C11 -100.7(3) 2_565 .
Ru2 Ru1 C12 C11 1.8(17) . .
C2 Ru1 C12 C13 95.6(4) . .
C1 Ru1 C12 C13 -158.1(4) . .
C3 Ru1 C12 C13 74.9(4) . .
C11 Ru1 C12 C13 -117.0(5) . .
C9 Ru1 C12 C13 -37.1(4) . .
C10 Ru1 C12 C13 -79.3(4) . .
Ru1 Ru1 C12 C13 142.3(3) 2_565 .
Ru2 Ru1 C12 C13 -115.2(14) . .
C2 Ru1 C12 C17 -26.3(9) . .
C1 Ru1 C12 C17 80.0(9) . .
C3 Ru1 C12 C17 -47.0(10) . .
C11 Ru1 C12 C17 121.1(10) . .
C13 Ru1 C12 C17 -121.9(10) . .
C9 Ru1 C12 C17 -159.0(10) . .
C10 Ru1 C12 C17 158.8(10) . .
Ru1 Ru1 C12 C17 20.4(10) 2_565 .
Ru2 Ru1 C12 C17 122.8(14) . .
C10 C9 C13 C12 1.0(6) . .
C14 C9 C13 C12 175.4(5) . .
Ru1 C9 C13 C12 -62.2(4) . .
C10 C9 C13 C18 -174.0(6) . .
C14 C9 C13 C18 0.4(10) . .
Ru1 C9 C13 C18 122.8(7) . .
C10 C9 C13 Ru1 63.2(4) . .
C14 C9 C13 Ru1 -122.4(6) . .
C11 C12 C13 C9 0.0(7) . .
C17 C12 C13 C9 -175.6(6) . .
Ru1 C12 C13 C9 62.3(4) . .
C11 C12 C13 C18 174.7(6) . .
C17 C12 C13 C18 -0.8(11) . .
Ru1 C12 C13 C18 -122.9(7) . .
C11 C12 C13 Ru1 -62.4(4) . .
C17 C12 C13 Ru1 122.0(7) . .
C2 Ru1 C13 C9 149.9(4) . .
C1 Ru1 C13 C9 -61.0(9) . .
C3 Ru1 C13 C9 110.1(4) . .
C11 Ru1 C13 C9 -80.3(4) . .
C12 Ru1 C13 C9 -117.6(6) . .
C10 Ru1 C13 C9 -38.0(3) . .
Ru1 Ru1 C13 C9 175.7(2) 2_565 .
Ru2 Ru1 C13 C9 52.2(5) . .
C2 Ru1 C13 C12 -92.5(4) . .
C1 Ru1 C13 C12 56.5(9) . .
C3 Ru1 C13 C12 -132.3(4) . .
C11 Ru1 C13 C12 37.3(4) . .
C9 Ru1 C13 C12 117.6(6) . .
C10 Ru1 C13 C12 79.6(4) . .
Ru1 Ru1 C13 C12 -66.8(5) 2_565 .
Ru2 Ru1 C13 C12 169.7(3) . .
C2 Ru1 C13 C18 30.3(8) . .
C1 Ru1 C13 C18 179.4(8) . .
C3 Ru1 C13 C18 -9.5(8) . .
C11 Ru1 C13 C18 160.1(8) . .
C12 Ru1 C13 C18 122.8(9) . .
C9 Ru1 C13 C18 -119.6(9) . .
C10 Ru1 C13 C18 -157.6(8) . .
Ru1 Ru1 C13 C18 56.1(9) 2_565 .
Ru2 Ru1 C13 C18 -67.4(8) . .
C1 Ru2 C19 C19 -117.0(5) . 2_565
C3 Ru2 C19 C19 93.18(6) . 2_565
C21 Ru2 C19 C19 -113.7(2) 2_565 2_565
C21 Ru2 C19 C19 -56.47(12) . 2_565
C22 Ru2 C19 C19 -72.27(16) 2_565 2_565
C22 Ru2 C19 C19 -99.21(13) . 2_565
C20 Ru2 C19 C19 -147.3(4) 2_565 2_565
C20 Ru2 C19 C19 -18.77(13) . 2_565
C23 Ru2 C19 C19 -32.06(18) 2_565 2_565
C23 Ru2 C19 C19 -136.57(14) . 2_565
C1 Ru2 C19 C20 30.3(7) . 2_565
C3 Ru2 C19 C20 -119.5(3) . 2_565
C21 Ru2 C19 C20 33.6(2) 2_565 2_565
C21 Ru2 C19 C20 90.8(4) . 2_565
C22 Ru2 C19 C20 75.0(3) 2_565 2_565
C22 Ru2 C19 C20 48.1(4) . 2_565
C20 Ru2 C19 C20 128.5(3) . 2_565
C23 Ru2 C19 C20 115.2(3) 2_565 2_565
C23 Ru2 C19 C20 10.7(3) . 2_565
C19 Ru2 C19 C20 147.3(4) 2_565 2_565
C1 Ru2 C19 C20 -98.2(5) . .
C3 Ru2 C19 C20 111.96(13) . .
C21 Ru2 C19 C20 -94.9(2) 2_565 .
C21 Ru2 C19 C20 -37.69(7) . .
C22 Ru2 C19 C20 -53.5(2) 2_565 .
C22 Ru2 C19 C20 -80.43(11) . .
C20 Ru2 C19 C20 -128.5(3) 2_565 .
C23 Ru2 C19 C20 -13.29(15) 2_565 .
C23 Ru2 C19 C20 -117.80(11) . .
C19 Ru2 C19 C20 18.77(13) 2_565 .
C1 Ru2 C19 C23 19.6(5) . .
C3 Ru2 C19 C23 -130.25(14) . .
C21 Ru2 C19 C23 22.9(2) 2_565 .
C21 Ru2 C19 C23 80.11(13) . .
C22 Ru2 C19 C23 64.3(2) 2_565 .
C22 Ru2 C19 C23 37.36(8) . .
C20 Ru2 C19 C23 -10.7(3) 2_565 .
C20 Ru2 C19 C23 117.80(10) . .
C23 Ru2 C19 C23 104.51(18) 2_565 .
C19 Ru2 C19 C23 136.57(14) 2_565 .
C1 Ru2 C19 C24 140.9(5) . .
C3 Ru2 C19 C24 -8.95(13) . .
C21 Ru2 C19 C24 144.2(3) 2_565 .
C21 Ru2 C19 C24 -158.6 . .
C22 Ru2 C19 C24 -174.4(2) 2_565 .
C22 Ru2 C19 C24 158.7 . .
C20 Ru2 C19 C24 110.6(4) 2_565 .
C20 Ru2 C19 C24 -120.90(10) . .
C23 Ru2 C19 C24 -134.2(2) 2_565 .
C23 Ru2 C19 C24 121.30(11) . .
C19 Ru2 C19 C24 -102.13(12) 2_565 .
C1 Ru2 C19 C24 -163.0(4) . 2_565
C3 Ru2 C19 C24 47.2(3) . 2_565
C21 Ru2 C19 C24 -159.7(4) 2_565 2_565
C21 Ru2 C19 C24 -102.5(3) . 2_565
C22 Ru2 C19 C24 -118.3(4) 2_565 2_565
C22 Ru2 C19 C24 -145.2(3) . 2_565
C20 Ru2 C19 C24 166.7(6) 2_565 2_565
C20 Ru2 C19 C24 -64.8(3) . 2_565
C23 Ru2 C19 C24 -78.1(4) 2_565 2_565
C23 Ru2 C19 C24 177.4(3) . 2_565
C19 Ru2 C19 C24 -46.0(3) 2_565 2_565
C1 Ru2 C19 C25 70.9(5) . 2_565
C3 Ru2 C19 C25 -78.96(14) . 2_565
C21 Ru2 C19 C25 74.2(3) 2_565 2_565
C21 Ru2 C19 C25 131.39(10) . 2_565
C22 Ru2 C19 C25 115.6(2) 2_565 2_565
C22 Ru2 C19 C25 88.65(11) . 2_565
C20 Ru2 C19 C25 40.6(4) 2_565 2_565
C20 Ru2 C19 C25 169.08(6) . 2_565
C23 Ru2 C19 C25 155.79(16) 2_565 2_565
C23 Ru2 C19 C25 51.28(9) . 2_565
C19 Ru2 C19 C25 -172.15(13) 2_565 2_565
C1 Ru2 C19 C23 -84.9(6) . 2_565
C3 Ru2 C19 C23 125.25(16) . 2_565
C21 Ru2 C19 C23 -81.6(2) 2_565 2_565
C21 Ru2 C19 C23 -24.40(18) . 2_565
C22 Ru2 C19 C23 -40.21(15) 2_565 2_565
C22 Ru2 C19 C23 -67.1(2) . 2_565
C20 Ru2 C19 C23 -115.2(3) 2_565 2_565
C20 Ru2 C19 C23 13.29(15) . 2_565
C23 Ru2 C19 C23 -104.51(18) . 2_565
C19 Ru2 C19 C23 32.06(18) 2_565 2_565
C1 Ru2 C19 C21 -3.3(6) . 2_565
C3 Ru2 C19 C21 -153.15(18) . 2_565
C21 Ru2 C19 C21 57.2(3) . 2_565
C22 Ru2 C19 C21 41.40(17) 2_565 2_565
C22 Ru2 C19 C21 14.5(3) . 2_565
C20 Ru2 C19 C21 -33.6(2) 2_565 2_565
C20 Ru2 C19 C21 94.9(2) . 2_565
C23 Ru2 C19 C21 81.6(2) 2_565 2_565
C23 Ru2 C19 C21 -22.9(2) . 2_565
C19 Ru2 C19 C21 113.7(2) 2_565 2_565
C19 C19 C20 C23 179(100) 2_565 2_565
C20 C19 C20 C23 -0.7 2_565 2_565
C23 C19 C20 C23 -0.4 . 2_565
C24 C19 C20 C23 179.6 . 2_565
C24 C19 C20 C23 179.5 2_565 2_565
C25 C19 C20 C23 -1.4 2_565 2_565
C21 C19 C20 C23 -0.5 2_565 2_565
Ru2 C19 C20 C23 61.27(19) . 2_565
C20 C19 C20 C19 180.0(5) 2_565 2_565
C23 C19 C20 C19 -179.8(5) . 2_565
C24 C19 C20 C19 0.2(5) . 2_565
C24 C19 C20 C19 0.2(5) 2_565 2_565
C25 C19 C20 C19 179(100) 2_565 2_565
C23 C19 C20 C19 -179(100) 2_565 2_565
C21 C19 C20 C19 -179.8(5) 2_565 2_565
Ru2 C19 C20 C19 -118.1(5) . 2_565
C19 C19 C20 C21 179.8(5) 2_565 .
C20 C19 C20 C21 -0.2 2_565 .
C23 C19 C20 C21 0.0 . .
C24 C19 C20 C21 180.0 . .
C24 C19 C20 C21 179.9 2_565 .
C25 C19 C20 C21 -0.9 2_565 .
C23 C19 C20 C21 0.4 2_565 .
C21 C19 C20 C21 -0.1 2_565 .
Ru2 C19 C20 C21 61.72(19) . .
C19 C19 C20 C25 -0.2(5) 2_565 .
C20 C19 C20 C25 179.8 2_565 .
C23 C19 C20 C25 180.0 . .
C24 C19 C20 C25 0.0 . .
C24 C19 C20 C25 -0.1 2_565 .
C25 C19 C20 C25 179(100) 2_565 .
C23 C19 C20 C25 -179.6 2_565 .
C21 C19 C20 C25 179.9 2_565 .
Ru2 C19 C20 C25 -118.28(19) . .
C19 C19 C20 C28 2.5(5) 2_565 2_565
C20 C19 C20 C28 -177(100) 2_565 2_565
C23 C19 C20 C28 -177(100) . 2_565
C24 C19 C20 C28 2.74(11) . 2_565
C24 C19 C20 C28 2.67(11) 2_565 2_565
C25 C19 C20 C28 -178(100) 2_565 2_565
C23 C19 C20 C28 -177(100) 2_565 2_565
C21 C19 C20 C28 -177(100) 2_565 2_565
Ru2 C19 C20 C28 -115.54(19) . 2_565
C19 C19 C20 C22 179.7(5) 2_565 2_565
C20 C19 C20 C22 -0.3 2_565 2_565
C23 C19 C20 C22 0.0 . 2_565
C24 C19 C20 C22 180.0 . 2_565
C24 C19 C20 C22 179.9 2_565 2_565
C25 C19 C20 C22 -1.0 2_565 2_565
C23 C19 C20 C22 0.4 2_565 2_565
C21 C19 C20 C22 -0.1 2_565 2_565
Ru2 C19 C20 C22 61.68(19) . 2_565
C19 C19 C20 C20 180.0(5) 2_565 2_565
C23 C19 C20 C20 0.2 . 2_565
C24 C19 C20 C20 -179.8 . 2_565
C24 C19 C20 C20 -179.8 2_565 2_565
C25 C19 C20 C20 -0.7 2_565 2_565
C23 C19 C20 C20 0.7 2_565 2_565
C21 C19 C20 C20 0.2 2_565 2_565
Ru2 C19 C20 C20 61.95(19) . 2_565
C19 C19 C20 C24 -0.2(5) 2_565 2_565
C20 C19 C20 C24 179.8 2_565 2_565
C23 C19 C20 C24 -179.9 . 2_565
C24 C19 C20 C24 0.1 . 2_565
C25 C19 C20 C24 179(100) 2_565 2_565
C23 C19 C20 C24 -179.5 2_565 2_565
C21 C19 C20 C24 180.0 2_565 2_565
Ru2 C19 C20 C24 -118.21(19) . 2_565
C19 C19 C20 Ru2 118.1(5) 2_565 .
C20 C19 C20 Ru2 -61.95(19) 2_565 .
C23 C19 C20 Ru2 -61.72(19) . .
C24 C19 C20 Ru2 118.28(19) . .
C24 C19 C20 Ru2 118.21(19) 2_565 .
C25 C19 C20 Ru2 -62.6(2) 2_565 .
C23 C19 C20 Ru2 -61.27(19) 2_565 .
C21 C19 C20 Ru2 -61.79(19) 2_565 .
C1 Ru2 C20 C23 7.8(8) . 2_565
C3 Ru2 C20 C23 133.9(6) . 2_565
C21 Ru2 C20 C23 -78.6(6) 2_565 2_565
C21 Ru2 C20 C23 -24.2(7) . 2_565
C22 Ru2 C20 C23 -36.9(5) 2_565 2_565
C22 Ru2 C20 C23 -62.3(7) . 2_565
C20 Ru2 C20 C23 -120.6(6) 2_565 2_565
C23 Ru2 C20 C23 -104.4(6) . 2_565
C19 Ru2 C20 C23 -157.0(9) 2_565 2_565
C19 Ru2 C20 C23 -141.3(6) . 2_565
C1 Ru2 C20 C19 164.8(4) . 2_565
C3 Ru2 C20 C19 -69.1(4) . 2_565
C21 Ru2 C20 C19 78.4(4) 2_565 2_565
C21 Ru2 C20 C19 132.8(3) . 2_565
C22 Ru2 C20 C19 120.1(5) 2_565 2_565
C22 Ru2 C20 C19 94.7(3) . 2_565
C20 Ru2 C20 C19 36.4(3) 2_565 2_565
C23 Ru2 C20 C19 157.0(9) 2_565 2_565
C23 Ru2 C20 C19 52.5(3) . 2_565
C19 Ru2 C20 C19 15.7(3) . 2_565
C1 Ru2 C20 C21 32.0(3) . .
C3 Ru2 C20 C21 158.09(18) . .
C21 Ru2 C20 C21 -54.41(18) 2_565 .
C22 Ru2 C20 C21 -12.7(3) 2_565 .
C22 Ru2 C20 C21 -38.06(8) . .
C20 Ru2 C20 C21 -96.36(12) 2_565 .
C23 Ru2 C20 C21 24.2(7) 2_565 .
C23 Ru2 C20 C21 -80.24(12) . .
C19 Ru2 C20 C21 -132.8(3) 2_565 .
C19 Ru2 C20 C21 -117.06(10) . .
C1 Ru2 C20 C19 149.1(3) . .
C3 Ru2 C20 C19 -84.84(18) . .
C21 Ru2 C20 C19 62.65(16) 2_565 .
C21 Ru2 C20 C19 117.06(10) . .
C22 Ru2 C20 C19 104.4(3) 2_565 .
C22 Ru2 C20 C19 79.00(12) . .
C20 Ru2 C20 C19 20.7 2_565 .
C23 Ru2 C20 C19 141.3(6) 2_565 .
C23 Ru2 C20 C19 36.83(7) . .
C19 Ru2 C20 C19 -15.7(3) 2_565 .
C1 Ru2 C20 C25 -88.7(3) . .
C3 Ru2 C20 C25 37.37(18) . .
C21 Ru2 C20 C25 -175.13(16) 2_565 .
C21 Ru2 C20 C25 -120.72(10) . .
C22 Ru2 C20 C25 -133.4(3) 2_565 .
C22 Ru2 C20 C25 -158.8 . .
C20 Ru2 C20 C25 142.92(7) 2_565 .
C23 Ru2 C20 C25 -96.5(7) 2_565 .
C23 Ru2 C20 C25 159.0 . .
C19 Ru2 C20 C25 106.5(3) 2_565 .
C19 Ru2 C20 C25 122.22(10) . .
C1 Ru2 C20 C28 -35.8(4) . 2_565
C3 Ru2 C20 C28 90.3(2) . 2_565
C21 Ru2 C20 C28 -122.2(2) 2_565 2_565
C21 Ru2 C20 C28 -67.83(19) . 2_565
C22 Ru2 C20 C28 -80.5(2) 2_565 2_565
C22 Ru2 C20 C28 -105.89(19) . 2_565
C20 Ru2 C20 C28 -164.18(12) 2_565 2_565
C23 Ru2 C20 C28 -43.6(5) 2_565 2_565
C23 Ru2 C20 C28 -148.06(14) . 2_565
C19 Ru2 C20 C28 159.4(4) 2_565 2_565
C19 Ru2 C20 C28 175.11(11) . 2_565
C1 Ru2 C20 C22 44.7(4) . 2_565
C3 Ru2 C20 C22 170.8(2) . 2_565
C21 Ru2 C20 C22 -41.71(19) 2_565 2_565
C21 Ru2 C20 C22 12.7(3) . 2_565
C22 Ru2 C20 C22 -25.4(3) . 2_565
C20 Ru2 C20 C22 -83.7(3) 2_565 2_565
C23 Ru2 C20 C22 36.9(5) 2_565 2_565
C23 Ru2 C20 C22 -67.5(3) . 2_565
C19 Ru2 C20 C22 -120.1(5) 2_565 2_565
C19 Ru2 C20 C22 -104.4(3) . 2_565
C1 Ru2 C20 C20 128.4(3) . 2_565
C3 Ru2 C20 C20 -105.55(18) . 2_565
C21 Ru2 C20 C20 41.95(15) 2_565 2_565
C21 Ru2 C20 C20 96.36(12) . 2_565
C22 Ru2 C20 C20 83.7(3) 2_565 2_565
C22 Ru2 C20 C20 58.30(10) . 2_565
C23 Ru2 C20 C20 120.6(6) 2_565 2_565
C23 Ru2 C20 C20 16.1 . 2_565
C19 Ru2 C20 C20 -36.4(3) 2_565 2_565
C19 Ru2 C20 C20 -20.7 . 2_565
C1 Ru2 C20 C24 -157.5(4) . 2_565
C3 Ru2 C20 C24 -31.4(4) . 2_565
C21 Ru2 C20 C24 116.1(4) 2_565 2_565
C21 Ru2 C20 C24 170.5(3) . 2_565
C22 Ru2 C20 C24 157.8(4) 2_565 2_565
C22 Ru2 C20 C24 132.4(3) . 2_565
C20 Ru2 C20 C24 74.1(4) 2_565 2_565
C23 Ru2 C20 C24 -165.3(9) 2_565 2_565
C23 Ru2 C20 C24 90.2(4) . 2_565
C19 Ru2 C20 C24 37.7(2) 2_565 2_565
C19 Ru2 C20 C24 53.4(4) . 2_565
C23 C20 C21 C22 179(100) 2_565 2_565
C19 C20 C21 C22 -0.11(19) 2_565 2_565
C19 C20 C21 C22 -0.2 . 2_565
C25 C20 C21 C22 179.8 . 2_565
C28 C20 C21 C22 179.6 2_565 2_565
C20 C20 C21 C22 -0.3 2_565 2_565
C24 C20 C21 C22 0.1 2_565 2_565
Ru2 C20 C21 C22 63.30(19) . 2_565
C19 C20 C21 C23 -179.22(19) 2_565 2_565
C19 C20 C21 C23 -179.3 . 2_565
C25 C20 C21 C23 0.7 . 2_565
C28 C20 C21 C23 0.4 2_565 2_565
C22 C20 C21 C23 -179(100) 2_565 2_565
C20 C20 C21 C23 -179.4 2_565 2_565
C24 C20 C21 C23 -179(100) 2_565 2_565
Ru2 C20 C21 C23 -115.81(18) . 2_565
C23 C20 C21 C22 179.3 2_565 .
C19 C20 C21 C22 0.08(19) 2_565 .
C19 C20 C21 C22 0.0 . .
C25 C20 C21 C22 180.0 . .
C28 C20 C21 C22 179.7 2_565 .
C22 C20 C21 C22 0.2 2_565 .
C20 C20 C21 C22 -0.1 2_565 .
C24 C20 C21 C22 0.3 2_565 .
Ru2 C20 C21 C22 63.49(19) . .
C23 C20 C21 C26 -0.7 2_565 .
C19 C20 C21 C26 -179.91(19) 2_565 .
C19 C20 C21 C26 180.0 . .
C25 C20 C21 C26 0.0 . .
C28 C20 C21 C26 -0.2 2_565 .
C22 C20 C21 C26 -180(100) 2_565 .
C20 C20 C21 C26 179.9 2_565 .
C24 C20 C21 C26 -180(100) 2_565 .
Ru2 C20 C21 C26 -116.51(19) . .
C23 C20 C21 C27 0.1 2_565 2_565
C19 C20 C21 C27 -179(100) 2_565 2_565
C19 C20 C21 C27 -179(100) . 2_565
C25 C20 C21 C27 0.81(6) . 2_565
C28 C20 C21 C27 0.56(6) 2_565 2_565
C22 C20 C21 C27 -179(100) 2_565 2_565
C20 C20 C21 C27 -179(100) 2_565 2_565
C24 C20 C21 C27 -179(100) 2_565 2_565
Ru2 C20 C21 C27 -115.70(18) . 2_565
C23 C20 C21 C21 179.4 2_565 2_565
C19 C20 C21 C21 0.17(19) 2_565 2_565
C19 C20 C21 C21 0.1 . 2_565
C25 C20 C21 C21 -179.9 . 2_565
C28 C20 C21 C21 179.8 2_565 2_565
C22 C20 C21 C21 0.3 2_565 2_565
C20 C20 C21 C21 0.0 2_565 2_565
C24 C20 C21 C21 0.4 2_565 2_565
Ru2 C20 C21 C21 63.57(19) . 2_565
C23 C20 C21 C19 179.2(2) 2_565 2_565
C19 C20 C21 C19 -0.08(19) . 2_565
C25 C20 C21 C19 179.92(19) . 2_565
C28 C20 C21 C19 179.66(19) 2_565 2_565
C22 C20 C21 C19 0.11(19) 2_565 2_565
C20 C20 C21 C19 -0.17(19) 2_565 2_565
C24 C20 C21 C19 0.25(19) 2_565 2_565
Ru2 C20 C21 C19 63.4(4) . 2_565
C23 C20 C21 Ru2 115.81(18) 2_565 .
C19 C20 C21 Ru2 -63.4(4) 2_565 .
C19 C20 C21 Ru2 -63.49(19) . .
C25 C20 C21 Ru2 116.51(19) . .
C28 C20 C21 Ru2 116.26(19) 2_565 .
C22 C20 C21 Ru2 -63.30(19) 2_565 .
C20 C20 C21 Ru2 -63.57(19) 2_565 .
C24 C20 C21 Ru2 -63.16(19) 2_565 .
C1 Ru2 C21 C22 61.1(5) . 2_565
C3 Ru2 C21 C22 178.4(6) . 2_565
C21 Ru2 C21 C22 -37.4(5) 2_565 2_565
C22 Ru2 C21 C22 -22.7(5) . 2_565
C20 Ru2 C21 C22 -78.6(6) 2_565 2_565
C20 Ru2 C21 C22 -139.0(5) . 2_565
C23 Ru2 C21 C22 -156.3(9) 2_565 2_565
C23 Ru2 C21 C22 -60.3(5) . 2_565
C19 Ru2 C21 C22 -120.0(6) 2_565 2_565
C19 Ru2 C21 C22 -101.9(5) . 2_565
C1 Ru2 C21 C23 -142.6(5) . 2_565
C3 Ru2 C21 C23 -25.3(7) . 2_565
C21 Ru2 C21 C23 118.9(5) 2_565 2_565
C22 Ru2 C21 C23 156.3(9) 2_565 2_565
C22 Ru2 C21 C23 133.6(5) . 2_565
C20 Ru2 C21 C23 77.7(5) 2_565 2_565
C20 Ru2 C21 C23 17.3(5) . 2_565
C23 Ru2 C21 C23 96.0(5) . 2_565
C19 Ru2 C21 C23 36.3(4) 2_565 2_565
C19 Ru2 C21 C23 54.4(5) . 2_565
C1 Ru2 C21 C20 -159.89(16) . .
C3 Ru2 C21 C20 -42.6(4) . .
C21 Ru2 C21 C20 101.63(11) 2_565 .
C22 Ru2 C21 C20 139.0(5) 2_565 .
C22 Ru2 C21 C20 116.33(10) . .
C20 Ru2 C21 C20 60.43(16) 2_565 .
C23 Ru2 C21 C20 -17.3(5) 2_565 .
C23 Ru2 C21 C20 78.77(11) . .
C19 Ru2 C21 C20 19.0(2) 2_565 .
C19 Ru2 C21 C20 37.13(7) . .
C1 Ru2 C21 C22 83.78(16) . .
C3 Ru2 C21 C22 -158.9(5) . .
C21 Ru2 C21 C22 -14.7 2_565 .
C22 Ru2 C21 C22 22.7(5) 2_565 .
C20 Ru2 C21 C22 -55.90(15) 2_565 .
C20 Ru2 C21 C22 -116.33(10) . .
C23 Ru2 C21 C22 -133.6(5) 2_565 .
C23 Ru2 C21 C22 -37.56(7) . .
C19 Ru2 C21 C22 -97.3(2) 2_565 .
C19 Ru2 C21 C22 -79.19(11) . .
C1 Ru2 C21 C26 -37.79(16) . .
C3 Ru2 C21 C26 79.5(4) . .
C21 Ru2 C21 C26 -136.27(8) 2_565 .
C22 Ru2 C21 C26 -98.9(5) 2_565 .
C22 Ru2 C21 C26 -121.58(10) . .
C20 Ru2 C21 C26 -177.48(15) 2_565 .
C20 Ru2 C21 C26 122.10(10) . .
C23 Ru2 C21 C26 104.8(5) 2_565 .
C23 Ru2 C21 C26 -159.1 . .
C19 Ru2 C21 C26 141.1(2) 2_565 .
C19 Ru2 C21 C26 159.2 . .
C1 Ru2 C21 C27 13.7(4) . 2_565
C3 Ru2 C21 C27 131.0(5) . 2_565
C21 Ru2 C21 C27 -84.8(5) 2_565 2_565
C22 Ru2 C21 C27 -47.38(18) 2_565 2_565
C22 Ru2 C21 C27 -70.1(5) . 2_565
C20 Ru2 C21 C27 -126.0(5) 2_565 2_565
C20 Ru2 C21 C27 173.6(4) . 2_565
C23 Ru2 C21 C27 156.3(8) 2_565 2_565
C23 Ru2 C21 C27 -107.7(5) . 2_565
C19 Ru2 C21 C27 -167.4(5) 2_565 2_565
C19 Ru2 C21 C27 -149.3(4) . 2_565
C1 Ru2 C21 C21 98.48(16) . 2_565
C3 Ru2 C21 C21 -144.2(5) . 2_565
C22 Ru2 C21 C21 37.4(5) 2_565 2_565
C22 Ru2 C21 C21 14.7 . 2_565
C20 Ru2 C21 C21 -41.20(15) 2_565 2_565
C20 Ru2 C21 C21 -101.63(10) . 2_565
C23 Ru2 C21 C21 -118.9(5) 2_565 2_565
C23 Ru2 C21 C21 -22.9 . 2_565
C19 Ru2 C21 C21 -82.6(2) 2_565 2_565
C19 Ru2 C21 C21 -64.50(10) . 2_565
C1 Ru2 C21 C19 -178.89(19) . 2_565
C3 Ru2 C21 C19 -61.6(5) . 2_565
C21 Ru2 C21 C19 82.6(2) 2_565 2_565
C22 Ru2 C21 C19 120.0(6) 2_565 2_565
C22 Ru2 C21 C19 97.3(2) . 2_565
C20 Ru2 C21 C19 41.42(14) 2_565 2_565
C20 Ru2 C21 C19 -19.0(2) . 2_565
C23 Ru2 C21 C19 -36.3(4) 2_565 2_565
C23 Ru2 C21 C19 59.8(2) . 2_565
C19 Ru2 C21 C19 18.1(2) . 2_565
C22 C21 C22 C21 180.0 2_565 2_565
C23 C21 C22 C21 0.6 2_565 2_565
C20 C21 C22 C21 0.3 . 2_565
C26 C21 C22 C21 -179.7 . 2_565
C27 C21 C22 C21 -179.8 2_565 2_565
C19 C21 C22 C21 0.35(6) 2_565 2_565
Ru2 C21 C22 C21 64.47(19) . 2_565
C23 C21 C22 C22 -179(100) 2_565 2_565
C20 C21 C22 C22 -179.7 . 2_565
C26 C21 C22 C22 0.3 . 2_565
C27 C21 C22 C22 0.2 2_565 2_565
C21 C21 C22 C22 180.0 2_565 2_565
C19 C21 C22 C22 -179.65(6) 2_565 2_565
Ru2 C21 C22 C22 -115.5(2) . 2_565
C22 C21 C22 C23 179.7 2_565 .
C23 C21 C22 C23 0.3 2_565 .
C20 C21 C22 C23 0.0 . .
C26 C21 C22 C23 180.0 . .
C27 C21 C22 C23 179.9 2_565 .
C21 C21 C22 C23 -0.3 2_565 .
C19 C21 C22 C23 0.03(6) 2_565 .
Ru2 C21 C22 C23 64.15(19) . .
C22 C21 C22 C27 -0.3 2_565 .
C23 C21 C22 C27 -179.7 2_565 .
C20 C21 C22 C27 180.0 . .
C26 C21 C22 C27 0.0 . .
C27 C21 C22 C27 -0.1 2_565 .
C21 C21 C22 C27 179.7 2_565 .
C19 C21 C22 C27 -179.97(6) 2_565 .
Ru2 C21 C22 C27 -115.86(19) . .
C22 C21 C22 C26 -2.50(9) 2_565 2_565
C23 C21 C22 C26 178(100) 2_565 2_565
C20 C21 C22 C26 178(100) . 2_565
C26 C21 C22 C26 -2.18(9) . 2_565
C27 C21 C22 C26 -2.27(9) 2_565 2_565
C21 C21 C22 C26 177(100) 2_565 2_565
C19 C21 C22 C26 178(100) 2_565 2_565
Ru2 C21 C22 C26 -118.0(2) . 2_565
C22 C21 C22 C20 179.8 2_565 2_565
C23 C21 C22 C20 0.4 2_565 2_565
C20 C21 C22 C20 0.1 . 2_565
C26 C21 C22 C20 -179.9 . 2_565
C27 C21 C22 C20 180.0 2_565 2_565
C21 C21 C22 C20 -0.2 2_565 2_565
C19 C21 C22 C20 0.12(6) 2_565 2_565
Ru2 C21 C22 C20 64.23(19) . 2_565
C22 C21 C22 Ru2 115.5(2) 2_565 .
C23 C21 C22 Ru2 -63.86(19) 2_565 .
C20 C21 C22 Ru2 -64.14(19) . .
C26 C21 C22 Ru2 115.85(19) . .
C27 C21 C22 Ru2 115.76(19) 2_565 .
C21 C21 C22 Ru2 -64.47(19) 2_565 .
C19 C21 C22 Ru2 -64.1(2) 2_565 .
C1 Ru2 C22 C21 122.2(5) . 2_565
C3 Ru2 C22 C21 3.2(12) . 2_565
C21 Ru2 C22 C21 -131.7(5) . 2_565
C22 Ru2 C22 C21 -145.4(5) 2_565 2_565
C20 Ru2 C22 C21 -31.6(4) 2_565 2_565
C20 Ru2 C22 C21 -93.9(6) . 2_565
C23 Ru2 C22 C21 -111.6(5) 2_565 2_565
C23 Ru2 C22 C21 -15.2(5) . 2_565
C19 Ru2 C22 C21 -71.0(5) 2_565 2_565
C19 Ru2 C22 C21 -52.1(6) . 2_565
C1 Ru2 C22 C22 -92.35(14) . 2_565
C3 Ru2 C22 C22 148.6(9) . 2_565
C21 Ru2 C22 C22 145.4(5) 2_565 2_565
C21 Ru2 C22 C22 13.7 . 2_565
C20 Ru2 C22 C22 113.8(2) 2_565 2_565
C20 Ru2 C22 C22 51.55(9) . 2_565
C23 Ru2 C22 C22 33.84(14) 2_565 2_565
C23 Ru2 C22 C22 130.25(9) . 2_565
C19 Ru2 C22 C22 74.4(2) 2_565 2_565
C19 Ru2 C22 C22 93.34(11) . 2_565
C1 Ru2 C22 C23 137.40(13) . .
C3 Ru2 C22 C23 18.4(9) . .
C21 Ru2 C22 C23 15.2(5) 2_565 .
C21 Ru2 C22 C23 -116.54(10) . .
C22 Ru2 C22 C23 -130.25(9) 2_565 .
C20 Ru2 C22 C23 -16.4(2) 2_565 .
C20 Ru2 C22 C23 -78.70(11) . .
C23 Ru2 C22 C23 -96.41(17) 2_565 .
C19 Ru2 C22 C23 -55.8(2) 2_565 .
C19 Ru2 C22 C23 -36.91(7) . .
C1 Ru2 C22 C21 -106.06(13) . .
C3 Ru2 C22 C21 134.9(9) . .
C21 Ru2 C22 C21 131.7(5) 2_565 .
C22 Ru2 C22 C21 -13.7 2_565 .
C20 Ru2 C22 C21 100.1(2) 2_565 .
C20 Ru2 C22 C21 37.84(7) . .
C23 Ru2 C22 C21 20.13(14) 2_565 .
C23 Ru2 C22 C21 116.54(10) . .
C19 Ru2 C22 C21 60.7(2) 2_565 .
C19 Ru2 C22 C21 79.63(11) . .
C1 Ru2 C22 C27 15.10(12) . .
C3 Ru2 C22 C27 -103.9(9) . .
C21 Ru2 C22 C27 -107.1(6) 2_565 .
C21 Ru2 C22 C27 121.16(10) . .
C22 Ru2 C22 C27 107.46(11) 2_565 .
C20 Ru2 C22 C27 -138.7(3) 2_565 .
C20 Ru2 C22 C27 159.0 . .
C23 Ru2 C22 C27 141.30(18) 2_565 .
C23 Ru2 C22 C27 -122.29(10) . .
C19 Ru2 C22 C27 -178.1(2) 2_565 .
C19 Ru2 C22 C27 -159.2 . .
C1 Ru2 C22 C26 68.95(17) . 2_565
C3 Ru2 C22 C26 -50.1(9) . 2_565
C21 Ru2 C22 C26 -53.3(7) 2_565 2_565
C21 Ru2 C22 C26 175.01(15) . 2_565
C22 Ru2 C22 C26 161.30(16) 2_565 2_565
C20 Ru2 C22 C26 -84.9(4) 2_565 2_565
C20 Ru2 C22 C26 -147.15(14) . 2_565
C23 Ru2 C22 C26 -164.9(2) 2_565 2_565
C23 Ru2 C22 C26 -68.45(16) . 2_565
C19 Ru2 C22 C26 -124.3(3) 2_565 2_565
C19 Ru2 C22 C26 -105.36(15) . 2_565
C1 Ru2 C22 C20 153.8(2) . 2_565
C3 Ru2 C22 C20 34.8(10) . 2_565
C21 Ru2 C22 C20 31.6(4) 2_565 2_565
C21 Ru2 C22 C20 -100.1(2) . 2_565
C22 Ru2 C22 C20 -113.8(2) 2_565 2_565
C20 Ru2 C22 C20 -62.3(3) . 2_565
C23 Ru2 C22 C20 -80.0(2) 2_565 2_565
C23 Ru2 C22 C20 16.4(2) . 2_565
C19 Ru2 C22 C20 -39.39(15) 2_565 2_565
C19 Ru2 C22 C20 -20.5(3) . 2_565
C21 C22 C23 C20 -179(100) 2_565 2_565
C22 C22 C23 C20 0.4 2_565 2_565
C21 C22 C23 C20 0.3 . 2_565
C27 C22 C23 C20 -179.7 . 2_565
C26 C22 C23 C20 -179.5 2_565 2_565
Ru2 C22 C23 C20 63.05(19) . 2_565
C22 C22 C23 C21 179(100) 2_565 2_565
C21 C22 C23 C21 179(100) . 2_565
C27 C22 C23 C21 -0.9 . 2_565
C26 C22 C23 C21 -0.7 2_565 2_565
C20 C22 C23 C21 179(100) 2_565 2_565
Ru2 C22 C23 C21 -118.1(2) . 2_565
C21 C22 C23 C19 -179(100) 2_565 .
C22 C22 C23 C19 0.1 2_565 .
C21 C22 C23 C19 0.0 . .
C27 C22 C23 C19 180.0 . .
C26 C22 C23 C19 -179.8 2_565 .
C20 C22 C23 C19 -0.3 2_565 .
Ru2 C22 C23 C19 62.75(19) . .
C21 C22 C23 C28 0.9 2_565 .
C22 C22 C23 C28 -179.9 2_565 .
C21 C22 C23 C28 180.0 . .
C27 C22 C23 C28 0.0 . .
C26 C22 C23 C28 0.2 2_565 .
C20 C22 C23 C28 179.7 2_565 .
Ru2 C22 C23 C28 -117.25(19) . .
C21 C22 C23 C25 -3.6(6) 2_565 2_565
C22 C22 C23 C25 176(100) 2_565 2_565
C21 C22 C23 C25 175(100) . 2_565
C27 C22 C23 C25 -4.5(7) . 2_565
C26 C22 C23 C25 -4.3(7) 2_565 2_565
C20 C22 C23 C25 175(100) 2_565 2_565
Ru2 C22 C23 C25 -121.8(7) . 2_565
C21 C22 C23 C19 -179(100) 2_565 2_565
C22 C22 C23 C19 0.07(7) 2_565 2_565
C21 C22 C23 C19 -0.03(7) . 2_565
C27 C22 C23 C19 179.97(7) . 2_565
C26 C22 C23 C19 -179.83(7) 2_565 2_565
C20 C22 C23 C19 -0.33(7) 2_565 2_565
Ru2 C22 C23 C19 62.72(15) . 2_565
C21 C22 C23 C26 0.7 2_565 2_565
C22 C22 C23 C26 179.9 2_565 2_565
C21 C22 C23 C26 179.8 . 2_565
C27 C22 C23 C26 -0.2 . 2_565
C20 C22 C23 C26 179.5 2_565 2_565
Ru2 C22 C23 C26 -117.46(19) . 2_565
C21 C22 C23 Ru2 118.1(2) 2_565 .
C22 C22 C23 Ru2 -62.65(19) 2_565 .
C21 C22 C23 Ru2 -62.75(19) . .
C27 C22 C23 Ru2 117.25(19) . .
C26 C22 C23 Ru2 117.46(19) 2_565 .
C20 C22 C23 Ru2 -63.05(19) 2_565 .
C19 C19 C23 C20 -179(100) 2_565 2_565
C20 C19 C23 C20 -179(100) . 2_565
C24 C19 C23 C20 0.9 . 2_565
C24 C19 C23 C20 2.3(2) 2_565 2_565
C25 C19 C23 C20 0.7 2_565 2_565
C23 C19 C23 C20 -179(100) 2_565 2_565
C21 C19 C23 C20 -179(100) 2_565 2_565
Ru2 C19 C23 C20 119.7(2) . 2_565
C19 C19 C23 C21 -0.3(2) 2_565 2_565
C20 C19 C23 C21 179(100) 2_565 2_565
C20 C19 C23 C21 -0.2 . 2_565
C24 C19 C23 C21 179.8 . 2_565
C24 C19 C23 C21 -179(100) 2_565 2_565
C25 C19 C23 C21 179.6 2_565 2_565
C23 C19 C23 C21 -0.3 2_565 2_565
Ru2 C19 C23 C21 -61.46(18) . 2_565
C19 C19 C23 C22 -0.1(2) 2_565 .
C20 C19 C23 C22 179(100) 2_565 .
C20 C19 C23 C22 0.0 . .
C24 C19 C23 C22 180.0 . .
C24 C19 C23 C22 -179(100) 2_565 .
C25 C19 C23 C22 179.8 2_565 .
C23 C19 C23 C22 -0.1 2_565 .
C21 C19 C23 C22 0.2 2_565 .
Ru2 C19 C23 C22 -61.27(18) . .
C19 C19 C23 C28 179.9(2) 2_565 .
C20 C19 C23 C28 -0.9 2_565 .
C20 C19 C23 C28 180.0 . .
C24 C19 C23 C28 0.0 . .
C24 C19 C23 C28 1.4(2) 2_565 .
C25 C19 C23 C28 -0.2 2_565 .
C23 C19 C23 C28 179.9 2_565 .
C21 C19 C23 C28 -179.8 2_565 .
Ru2 C19 C23 C28 118.73(18) . .
C19 C19 C23 C25 -179.9(2) 2_565 2_565
C20 C19 C23 C25 -0.7 2_565 2_565
C20 C19 C23 C25 -179.8 . 2_565
C24 C19 C23 C25 0.2 . 2_565
C24 C19 C23 C25 1.6(2) 2_565 2_565
C23 C19 C23 C25 -179.9 2_565 2_565
C21 C19 C23 C25 -179.6 2_565 2_565
Ru2 C19 C23 C25 118.95(18) . 2_565
C20 C19 C23 C19 179(100) 2_565 2_565
C20 C19 C23 C19 0.1(2) . 2_565
C24 C19 C23 C19 -179.9(2) . 2_565
C24 C19 C23 C19 -178(100) 2_565 2_565
C25 C19 C23 C19 179.9(2) 2_565 2_565
C23 C19 C23 C19 0.0(2) 2_565 2_565
C21 C19 C23 C19 0.3(2) 2_565 2_565
Ru2 C19 C23 C19 -61.2(2) . 2_565
C19 C19 C23 C26 -0.8(2) 2_565 2_565
C20 C19 C23 C26 178(100) 2_565 2_565
C20 C19 C23 C26 -0.7 . 2_565
C24 C19 C23 C26 179(100) . 2_565
C24 C19 C23 C26 -179(100) 2_565 2_565
C25 C19 C23 C26 179(100) 2_565 2_565
C23 C19 C23 C26 -0.8 2_565 2_565
C21 C19 C23 C26 -0.5 2_565 2_565
Ru2 C19 C23 C26 -61.99(19) . 2_565
C19 C19 C23 Ru2 61.2(2) 2_565 .
C20 C19 C23 Ru2 -119.7(2) 2_565 .
C20 C19 C23 Ru2 61.27(18) . .
C24 C19 C23 Ru2 -118.72(18) . .
C24 C19 C23 Ru2 -117.3(3) 2_565 .
C25 C19 C23 Ru2 -118.95(18) 2_565 .
C23 C19 C23 Ru2 61.17(18) 2_565 .
C21 C19 C23 Ru2 61.46(18) 2_565 .
C1 Ru2 C23 C20 174.1(6) . 2_565
C3 Ru2 C23 C20 54.8(7) . 2_565
C21 Ru2 C23 C20 -140.7(10) 2_565 2_565
C21 Ru2 C23 C20 -92.9(6) . 2_565
C22 Ru2 C23 C20 -108.4(7) 2_565 2_565
C22 Ru2 C23 C20 -131.0(6) . 2_565
C20 Ru2 C23 C20 -50.5(6) . 2_565
C23 Ru2 C23 C20 -67.8(6) 2_565 2_565
C19 Ru2 C23 C20 -29.0(5) 2_565 2_565
C19 Ru2 C23 C20 -13.5(6) . 2_565
C1 Ru2 C23 C21 -45.2(5) . 2_565
C3 Ru2 C23 C21 -164.5(4) . 2_565
C21 Ru2 C23 C21 47.8(5) . 2_565
C22 Ru2 C23 C21 32.3(4) 2_565 2_565
C22 Ru2 C23 C21 9.8(5) . 2_565
C20 Ru2 C23 C21 140.7(10) 2_565 2_565
C20 Ru2 C23 C21 90.3(5) . 2_565
C23 Ru2 C23 C21 72.9(5) 2_565 2_565
C19 Ru2 C23 C21 111.7(5) 2_565 2_565
C19 Ru2 C23 C21 127.2(4) . 2_565
C1 Ru2 C23 C22 -55.0(2) . .
C3 Ru2 C23 C22 -174.3(2) . .
C21 Ru2 C23 C22 -9.8(5) 2_565 .
C21 Ru2 C23 C22 38.02(7) . .
C22 Ru2 C23 C22 22.52(16) 2_565 .
C20 Ru2 C23 C22 131.0(6) 2_565 .
C20 Ru2 C23 C22 80.49(11) . .
C23 Ru2 C23 C22 63.11(10) 2_565 .
C19 Ru2 C23 C22 101.97(16) 2_565 .
C19 Ru2 C23 C22 117.45(11) . .
C1 Ru2 C23 C19 -172.4(2) . .
C3 Ru2 C23 C19 68.3(2) . .
C21 Ru2 C23 C19 -127.2(4) 2_565 .
C21 Ru2 C23 C19 -79.43(12) . .
C22 Ru2 C23 C19 -94.93(17) 2_565 .
C22 Ru2 C23 C19 -117.45(10) . .
C20 Ru2 C23 C19 13.5(6) 2_565 .
C20 Ru2 C23 C19 -36.96(7) . .
C23 Ru2 C23 C19 -54.34(10) 2_565 .
C19 Ru2 C23 C19 -15.48(17) 2_565 .
C1 Ru2 C23 C28 65.7(2) . .
C3 Ru2 C23 C28 -53.6(3) . .
C21 Ru2 C23 C28 110.9(5) 2_565 .
C21 Ru2 C23 C28 158.6 . .
C22 Ru2 C23 C28 143.15(15) 2_565 .
C22 Ru2 C23 C28 120.63(10) . .
C20 Ru2 C23 C28 -108.4(6) 2_565 .
C20 Ru2 C23 C28 -158.9 . .
C23 Ru2 C23 C28 -176.3 2_565 .
C19 Ru2 C23 C28 -137.40(16) 2_565 .
C19 Ru2 C23 C28 -121.92(11) . .
C1 Ru2 C23 C25 122.5(4) . 2_565
C3 Ru2 C23 C25 3.3(5) . 2_565
C21 Ru2 C23 C25 167.8(7) 2_565 2_565
C21 Ru2 C23 C25 -144.5(3) . 2_565
C22 Ru2 C23 C25 -160.0(4) 2_565 2_565
C22 Ru2 C23 C25 177.5(3) . 2_565
C20 Ru2 C23 C25 -51.5(3) 2_565 2_565
C20 Ru2 C23 C25 -102.0(4) . 2_565
C23 Ru2 C23 C25 -119.4(4) 2_565 2_565
C19 Ru2 C23 C25 -80.5(3) 2_565 2_565
C19 Ru2 C23 C25 -65.0(4) . 2_565
C1 Ru2 C23 C19 -156.9(2) . 2_565
C3 Ru2 C23 C19 83.8(3) . 2_565
C21 Ru2 C23 C19 -111.7(5) 2_565 2_565
C21 Ru2 C23 C19 -63.95(16) . 2_565
C22 Ru2 C23 C19 -79.5(2) 2_565 2_565
C22 Ru2 C23 C19 -101.97(16) . 2_565
C20 Ru2 C23 C19 29.0(5) 2_565 2_565
C20 Ru2 C23 C19 -21.48(16) . 2_565
C23 Ru2 C23 C19 -38.86(16) 2_565 2_565
C19 Ru2 C23 C19 15.48(17) . 2_565
C1 Ru2 C23 C26 -5.0(4) . 2_565
C3 Ru2 C23 C26 -124.3(3) . 2_565
C21 Ru2 C23 C26 40.2(2) 2_565 2_565
C21 Ru2 C23 C26 88.0(4) . 2_565
C22 Ru2 C23 C26 72.5(3) 2_565 2_565
C22 Ru2 C23 C26 50.0(4) . 2_565
C20 Ru2 C23 C26 -179.1(8) 2_565 2_565
C20 Ru2 C23 C26 130.4(3) . 2_565
C23 Ru2 C23 C26 113.1(3) 2_565 2_565
C19 Ru2 C23 C26 151.9(4) 2_565 2_565
C19 Ru2 C23 C26 167.4(3) . 2_565
C19 C19 C24 C24 0.00(19) 2_565 2_565
C20 C19 C24 C24 -179.9 2_565 2_565
C20 C19 C24 C24 -0.1 . 2_565
C23 C19 C24 C24 179.9 . 2_565
C25 C19 C24 C24 -179.9 2_565 2_565
C23 C19 C24 C24 0.1 2_565 2_565
C21 C19 C24 C24 -179.9 2_565 2_565
Ru2 C19 C24 C24 89.4(2) . 2_565
C20 C19 C24 C19 -179.87(19) 2_565 2_565
C20 C19 C24 C19 -0.08(19) . 2_565
C23 C19 C24 C19 179.91(19) . 2_565
C24 C19 C24 C19 0.00(19) 2_565 2_565
C25 C19 C24 C19 -179.87(19) 2_565 2_565
C23 C19 C24 C19 0.08(19) 2_565 2_565
C21 C19 C24 C19 -179.9(2) 2_565 2_565
Ru2 C19 C24 C19 89.43(12) . 2_565
C19 C19 C24 C25 179.87(19) 2_565 2_565
C20 C19 C24 C25 0.0 2_565 2_565
C20 C19 C24 C25 179.8 . 2_565
C23 C19 C24 C25 -0.2 . 2_565
C24 C19 C24 C25 179.9 2_565 2_565
C23 C19 C24 C25 180.0 2_565 2_565
C21 C19 C24 C25 -0.1 2_565 2_565
Ru2 C19 C24 C25 -90.7(2) . 2_565
C19 C19 C24 C20 179.87(19) 2_565 2_565
C20 C19 C24 C20 179.8 . 2_565
C23 C19 C24 C20 -0.2 . 2_565
C24 C19 C24 C20 179.9 2_565 2_565
C25 C19 C24 C20 0.0 2_565 2_565
C23 C19 C24 C20 179.9 2_565 2_565
C21 C19 C24 C20 -0.1 2_565 2_565
Ru2 C19 C24 C20 -90.7(2) . 2_565
C23 C20 C25 C28 0.0 2_565 2_565
C19 C20 C25 C28 179.60(17) 2_565 2_565
C21 C20 C25 C28 -0.3 . 2_565
C19 C20 C25 C28 179.7 . 2_565
C22 C20 C25 C28 -0.3 2_565 2_565
C20 C20 C25 C28 179.8 2_565 2_565
C24 C20 C25 C28 179.6 2_565 2_565
Ru2 C20 C25 C28 87.8(2) . 2_565
C19 C20 C25 C23 179.61(16) 2_565 2_565
C21 C20 C25 C23 -0.3 . 2_565
C19 C20 C25 C23 179.7 . 2_565
C28 C20 C25 C23 0.0 2_565 2_565
C22 C20 C25 C23 -0.3 2_565 2_565
C20 C20 C25 C23 179.8 2_565 2_565
C24 C20 C25 C23 179.6 2_565 2_565
Ru2 C20 C25 C23 87.8(2) . 2_565
C23 C20 C25 C24 -179.6 2_565 2_565
C19 C20 C25 C24 0.00(17) 2_565 2_565
C21 C20 C25 C24 -179.9 . 2_565
C19 C20 C25 C24 0.1 . 2_565
C28 C20 C25 C24 -179.6 2_565 2_565
C22 C20 C25 C24 -179.9 2_565 2_565
C20 C20 C25 C24 0.2 2_565 2_565
Ru2 C20 C25 C24 -91.8(2) . 2_565
C23 C20 C25 C19 -179.61(16) 2_565 2_565
C21 C20 C25 C19 -179.93(16) . 2_565
C19 C20 C25 C19 0.07(17) . 2_565
C28 C20 C25 C19 -179.60(17) 2_565 2_565
C22 C20 C25 C19 -179.87(16) 2_565 2_565
C20 C20 C25 C19 0.22(17) 2_565 2_565
C24 C20 C25 C19 0.00(16) 2_565 2_565
Ru2 C20 C25 C19 -91.8(3) . 2_565
C22 C21 C26 C27 0.0 2_565 2_565
C23 C21 C26 C27 179.6 2_565 2_565
C20 C21 C26 C27 179.9 . 2_565
C22 C21 C26 C27 -0.1 . 2_565
C21 C21 C26 C27 -0.3 2_565 2_565
C19 C21 C26 C27 179.82(11) 2_565 2_565
Ru2 C21 C26 C27 89.2(2) . 2_565
C23 C21 C26 C22 179.6 2_565 2_565
C20 C21 C26 C22 179.9 . 2_565
C22 C21 C26 C22 -0.1 . 2_565
C27 C21 C26 C22 0.0 2_565 2_565
C21 C21 C26 C22 -0.3 2_565 2_565
C19 C21 C26 C22 179.81(11) 2_565 2_565
Ru2 C21 C26 C22 89.2(2) . 2_565
C22 C21 C26 C23 -179.6 2_565 2_565
C20 C21 C26 C23 0.2 . 2_565
C22 C21 C26 C23 -179.8 . 2_565
C27 C21 C26 C23 -179.6 2_565 2_565
C21 C21 C26 C23 -179.9 2_565 2_565
C19 C21 C26 C23 0.19(11) 2_565 2_565
Ru2 C21 C26 C23 -90.5(2) . 2_565
C22 C21 C26 C28 -179.6 2_565 2_565
C23 C21 C26 C28 0.0 2_565 2_565
C20 C21 C26 C28 0.2 . 2_565
C22 C21 C26 C28 -179.8 . 2_565
C27 C21 C26 C28 -179.6 2_565 2_565
C21 C21 C26 C28 -179.9 2_565 2_565
C19 C21 C26 C28 0.19(11) 2_565 2_565
Ru2 C21 C26 C28 -90.5(2) . 2_565
C21 C22 C27 C26 0.0 2_565 2_565
C22 C22 C27 C26 -179.8 2_565 2_565
C23 C22 C27 C26 0.3 . 2_565
C21 C22 C27 C26 -179.7 . 2_565
C20 C22 C27 C26 0.1 2_565 2_565
Ru2 C22 C27 C26 91.7(2) . 2_565
C22 C22 C27 C21 -179.8 2_565 2_565
C23 C22 C27 C21 0.3 . 2_565
C21 C22 C27 C21 -179.7 . 2_565
C26 C22 C27 C21 0.0 2_565 2_565
C20 C22 C27 C21 0.1 2_565 2_565
Ru2 C22 C27 C21 91.8(2) . 2_565
C20 C23 C28 C25 0.0 2_565 2_565
C21 C23 C28 C25 -179.5 2_565 2_565
C22 C23 C28 C25 -179.7 . 2_565
C19 C23 C28 C25 0.3 . 2_565
C19 C23 C28 C25 0.32(11) 2_565 2_565
C26 C23 C28 C25 -179.5 2_565 2_565
Ru2 C23 C28 C25 91.9(2) . 2_565
C21 C23 C28 C20 -179.5 2_565 2_565
C22 C23 C28 C20 -179.7 . 2_565
C19 C23 C28 C20 0.3 . 2_565
C25 C23 C28 C20 0.0 2_565 2_565
C19 C23 C28 C20 0.31(11) 2_565 2_565
C26 C23 C28 C20 -179.5 2_565 2_565
Ru2 C23 C28 C20 91.9(2) . 2_565
C20 C23 C28 C26 179.5 2_565 2_565
C21 C23 C28 C26 0.0 2_565 2_565
C22 C23 C28 C26 -0.2 . 2_565
C19 C23 C28 C26 179.8 . 2_565
C25 C23 C28 C26 179.5 2_565 2_565
C19 C23 C28 C26 179.86(11) 2_565 2_565
Ru2 C23 C28 C26 -88.6(2) . 2_565
